data_4127476
loop_
_publ_author_name
'Falcone, Marta'
'Scopelliti, Rosario'
'Mazzanti, Marinella'

_publ_section_title
;
 CO<sub>2</sub> and CO/H<sub>2</sub> Conversion to Methoxide by a
 Uranium(IV) Hydride.
;
_journal_issue 24
_journal_name_full 'Journal of the American Chemical Society'
_journal_page_first 9570
_journal_page_last 9577
_journal_paper_doi 10.1021/jacs.9b02235
_journal_volume 141
_journal_year 2019
_chemical_formula_moiety 'C72 H164 K2 O25 Si6 U2, C7 H8'
_chemical_formula_sum 'C79 H172 K2 O25 Si6 U2'
_chemical_formula_weight 2244.96
_space_group_crystal_system triclinic
_space_group_IT_number 2
_space_group_name_Hall '-P 1'
_space_group_name_H-M_alt 'P -1'
_symmetry_space_group_name_Hall '-P 1'
_symmetry_space_group_name_H-M 'P -1'
_atom_sites_solution_hydrogens mixed
_atom_sites_solution_primary dual
_atom_sites_solution_secondary difmap
_audit_creation_method SHELXL-2018/3
_cell_angle_alpha 78.8955(18)
_cell_angle_beta 88.5451(15)
_cell_angle_gamma 68.930(2)
_cell_formula_units_Z 2
_cell_length_a 14.2030(3)
_cell_length_b 17.5377(4)
_cell_length_c 25.3851(4)
_cell_measurement_reflns_used 27725
_cell_measurement_temperature 140.00(10)
_cell_measurement_theta_max 75.3110
_cell_measurement_theta_min 5.3440
_cell_volume 5783.3(2)
_computing_cell_refinement 'CrysAlisPro 1.171.39.46 (Rigaku OD, 2018)'
_computing_data_collection 'CrysAlisPro 1.171.39.46 (Rigaku OD, 2018)'
_computing_data_reduction 'CrysAlisPro 1.171.39.46 (Rigaku OD, 2018)'
_computing_molecular_graphics 'Mercury 3.10.3 (CCDC, 2018)'
_computing_publication_material 'CIFTab (Sheldrick, 2015)'
_computing_structure_refinement 'SHELXL-2018/3 (Sheldrick, 2018)'
_computing_structure_solution 'SHELXT (Sheldrick, 2015)'
_diffrn_ambient_environment N~2~
_diffrn_ambient_temperature 140.00(10)
_diffrn_detector 'CCD plate'
_diffrn_detector_area_resol_mean 5.2817
_diffrn_detector_type AtlasS2
_diffrn_measured_fraction_theta_full 0.978
_diffrn_measured_fraction_theta_max 0.965
_diffrn_measurement_device 'four-circle diffractometer'
_diffrn_measurement_device_type 'SuperNova, Dual, Cu at home/near, AtlasS2'
_diffrn_radiation_monochromator mirror
_diffrn_radiation_probe x-ray
_diffrn_radiation_type 'Cu K\a'
_diffrn_radiation_wavelength 1.54184
_diffrn_reflns_av_unetI/netI 0.0184
_diffrn_reflns_Laue_measured_fraction_full 0.978
_diffrn_reflns_Laue_measured_fraction_max 0.965
_diffrn_reflns_limit_h_max 17
_diffrn_reflns_limit_h_min -17
_diffrn_reflns_limit_k_max 21
_diffrn_reflns_limit_k_min -21
_diffrn_reflns_limit_l_max 29
_diffrn_reflns_limit_l_min -31
_diffrn_reflns_number 29080
_diffrn_reflns_point_group_measured_fraction_full 0.978
_diffrn_reflns_point_group_measured_fraction_max 0.965
_diffrn_reflns_theta_full 67.684
_diffrn_reflns_theta_max 76.141
_diffrn_reflns_theta_min 2.754
_diffrn_source 'micro-focus sealed X-ray tube'
_diffrn_source_type 'SuperNova (Cu) X-ray Source'
_exptl_absorpt_coefficient_mu 9.525
_exptl_absorpt_correction_T_max 0.701
_exptl_absorpt_correction_T_min 0.134
_exptl_absorpt_correction_type gaussian
_exptl_absorpt_process_details
;
CrysAlisPro 1.171.39.46 (Rigaku Oxford Diffraction, 2018)
Numerical absorption correction based on gaussian integration over
a multifaceted crystal model.
Empirical absorption correction using spherical harmonics,
 implemented in SCALE3 ABSPACK scaling algorithm.
;
_exptl_crystal_colour 'clear intense green'
_exptl_crystal_density_diffrn 1.289
_exptl_crystal_description prism
_exptl_crystal_F_000 2304
_exptl_crystal_size_max 0.340
_exptl_crystal_size_mid 0.181
_exptl_crystal_size_min 0.154
_refine_diff_density_max 1.833
_refine_diff_density_min -2.169
_refine_diff_density_rms 0.128
_refine_ls_extinction_coef 0.000134(16)
_refine_ls_extinction_expression Fc^*^=kFc[1+0.001xFc^2^\l^3^/sin(2\q)]^-1/4^
_refine_ls_extinction_method 'SHELXL-2018/3 (Sheldrick 2018)'
_refine_ls_goodness_of_fit_ref 1.048
_refine_ls_hydrogen_treatment mixed
_refine_ls_matrix_type full
_refine_ls_number_parameters 1181
_refine_ls_number_reflns 29080
_refine_ls_number_restraints 391
_refine_ls_restrained_S_all 1.044
_refine_ls_R_factor_all 0.0465
_refine_ls_R_factor_gt 0.0435
_refine_ls_shift/su_max 0.001
_refine_ls_shift/su_mean 0.000
_refine_ls_structure_factor_coef Fsqd
_refine_ls_weighting_details 'w=1/[\s^2^(Fo^2^)+(0.0918P)^2^+6.6033P] where P=(Fo^2^+2Fc^2^)/3'
_refine_ls_weighting_scheme calc
_refine_ls_wR_factor_gt 0.1290
_refine_ls_wR_factor_ref 0.1311
_reflns_Friedel_coverage 0.000
_reflns_number_gt 26317
_reflns_number_total 29080
_reflns_threshold_expression 'I > 2\s(I)'
_cod_data_source_file ja9b02235_si_003.cif
_cod_data_source_block mf558c_sq
_cod_database_code 4127476
_shelx_shelxl_version_number 2018/3
_shelx_space_group_comment
;
The symmetry employed for this shelxl refinement is uniquely defined
by the following loop, which should always be used as a source of
symmetry information in preference to the above space-group names.
They are only intended as comments.
;
_shelx_estimated_absorpt_t_min 0.140
_shelx_estimated_absorpt_t_max 0.322

loop_
_space_group_symop_operation_xyz
'x, y, z'
'-x, -y, -z'

loop_
_atom_site_label
_atom_site_type_symbol
_atom_site_fract_x
_atom_site_fract_y
_atom_site_fract_z
_atom_site_U_iso_or_equiv
_atom_site_adp_type
_atom_site_occupancy
_atom_site_site_symmetry_order
_atom_site_calc_flag
_atom_site_refinement_flags_posn
_atom_site_refinement_flags_adp
_atom_site_refinement_flags_occupancy
_atom_site_disorder_assembly
_atom_site_disorder_group
U1 U 0.25364(2) 0.61016(2) 0.22050(2) 0.02712(6) Uani 1 1 d D . . . .
U2 U 0.29647(2) 0.41041(2) 0.28433(2) 0.02854(6) Uani 1 1 d D . . . .
K1 K 0.19957(8) 0.82086(7) 0.15273(4) 0.0346(2) Uani 1 1 d . . . . .
K2 K 0.34300(9) 0.20216(7) 0.35280(4) 0.0355(2) Uani 1 1 d . . . . .
Si1 Si 0.41405(11) 0.73711(9) 0.23956(6) 0.0350(3) Uani 1 1 d . . . . .
Si2 Si 0.01007(10) 0.78907(10) 0.23396(5) 0.0351(3) Uani 1 1 d . . . . .
Si3 Si 0.24729(11) 0.67744(9) 0.06852(5) 0.0332(3) Uani 1 1 d . . . . .
Si4 Si 0.10914(12) 0.30011(10) 0.28509(7) 0.0403(3) Uani 1 1 d . . . . .
Si5 Si 0.51541(10) 0.22253(9) 0.25615(5) 0.0314(3) Uani 1 1 d . . . . .
Si6 Si 0.35444(11) 0.33692(9) 0.43478(5) 0.0342(3) Uani 1 1 d . . . . .
O1 O 0.3417(3) 0.6885(3) 0.23116(15) 0.0390(8) Uani 1 1 d . . . . .
O2 O 0.5307(3) 0.6944(3) 0.22576(17) 0.0425(9) Uani 1 1 d . . . . .
O3 O 0.4147(3) 0.7542(3) 0.30013(15) 0.0434(9) Uani 1 1 d . . . . .
O4 O 0.3695(3) 0.8258(2) 0.19518(14) 0.0360(8) Uani 1 1 d . . . . .
O21 O 0.1125(3) 0.7179(2) 0.22448(14) 0.0356(7) Uani 1 1 d . . . . .
O22 O -0.0087(3) 0.7984(3) 0.29586(15) 0.0435(9) Uani 1 1 d . . . . .
O23 O 0.0250(3) 0.8756(2) 0.20276(15) 0.0401(8) Uani 1 1 d . . . . .
O24 O -0.0910(3) 0.7810(3) 0.21112(15) 0.0450(9) Uani 1 1 d . . . . .
O41 O 0.2514(3) 0.6552(2) 0.13239(13) 0.0362(8) Uani 1 1 d . . . . .
O42 O 0.2071(3) 0.7800(2) 0.05439(14) 0.0418(9) Uani 1 1 d . . . . .
O43 O 0.1664(3) 0.6537(3) 0.03811(15) 0.0416(9) Uani 1 1 d . . . . .
O44 O 0.3556(3) 0.6357(3) 0.04296(14) 0.0391(8) Uani 1 1 d . . . . .
O61 O 0.1876(3) 0.3445(2) 0.29019(15) 0.0361(8) Uani 1 1 d . . . . .
O62 O 0.0003(3) 0.3437(3) 0.30905(18) 0.0473(10) Uani 1 1 d . . . . .
O63 O 0.0858(4) 0.2922(3) 0.2250(2) 0.0575(12) Uani 1 1 d D . . . .
O64 O 0.1670(3) 0.2032(3) 0.31740(18) 0.0456(9) Uani 1 1 d . . . . .
O81 O 0.4175(3) 0.2972(2) 0.26618(14) 0.0360(8) Uani 1 1 d . . . . .
O82 O 0.5198(3) 0.2046(3) 0.19557(14) 0.0389(8) Uani 1 1 d . . . . .
O83 O 0.5114(3) 0.1419(2) 0.30073(14) 0.0379(8) Uani 1 1 d . . . . .
O84 O 0.6222(3) 0.2304(3) 0.26877(16) 0.0427(9) Uani 1 1 d . . . . .
O101 O 0.3371(3) 0.3624(2) 0.37127(13) 0.0383(8) Uani 1 1 d . . . . .
O102 O 0.3590(3) 0.2394(2) 0.44845(14) 0.0401(8) Uani 1 1 d . . . . .
O103 O 0.4560(3) 0.3452(3) 0.45695(14) 0.0434(9) Uani 1 1 d . . . . .
O104 O 0.2628(3) 0.3872(3) 0.46870(15) 0.0421(9) Uani 1 1 d . . . . .
O121 O 0.2247(7) 0.5003(5) 0.2144(3) 0.0407(14) Uani 0.5 1 d . . P . .
O122 O 0.3737(10) 0.4933(8) 0.2503(6) 0.0407(14) Uani 0.3 1 d . . P . .
O123 O 0.2308(17) 0.5401(12) 0.2954(8) 0.0407(14) Uani 0.2 1 d . . P . .
C1 C 0.6129(5) 0.6254(4) 0.2561(3) 0.0494(14) Uani 1 1 d . . . . .
C2 C 0.5750(5) 0.5627(5) 0.2902(4) 0.072(2) Uani 1 1 d . . . . .
H2A H 0.534663 0.545497 0.267433 0.109 Uiso 1 1 calc R U . . .
H2B H 0.533109 0.587995 0.318028 0.109 Uiso 1 1 calc R U . . .
H2C H 0.632620 0.513869 0.307156 0.109 Uiso 1 1 calc R U . . .
C02F C 0.6837(5) 0.5864(5) 0.2143(3) 0.066(2) Uani 1 1 d . . . . .
H02A H 0.701709 0.629522 0.190308 0.099 Uiso 1 1 calc R U . . .
H02B H 0.649750 0.561666 0.193221 0.099 Uiso 1 1 calc R U . . .
H02C H 0.745146 0.543074 0.232480 0.099 Uiso 1 1 calc R U . . .
C3 C 0.6671(5) 0.6603(5) 0.2908(3) 0.0635(18) Uani 1 1 d . . . . .
H3A H 0.620949 0.686330 0.317026 0.095 Uiso 1 1 calc R U . . .
H3B H 0.689020 0.701990 0.267935 0.095 Uiso 1 1 calc R U . . .
H3C H 0.726103 0.614976 0.309791 0.095 Uiso 1 1 calc R U . . .
C4 C 0.3346(5) 0.7757(4) 0.3367(2) 0.0461(13) Uani 1 1 d . . . . .
C5 C 0.3252(6) 0.6958(5) 0.3681(3) 0.0622(18) Uani 1 1 d . . . . .
H5A H 0.389918 0.660096 0.387108 0.093 Uiso 1 1 calc R U . . .
H5B H 0.307075 0.666290 0.343298 0.093 Uiso 1 1 calc R U . . .
H5C H 0.272730 0.709435 0.394223 0.093 Uiso 1 1 calc R U . . .
C6 C 0.3687(7) 0.8205(5) 0.3740(3) 0.066(2) Uani 1 1 d . . . . .
H6A H 0.371742 0.872844 0.353375 0.099 Uiso 1 1 calc R U . . .
H6B H 0.435795 0.784944 0.390302 0.099 Uiso 1 1 calc R U . . .
H6C H 0.320541 0.832540 0.402383 0.099 Uiso 1 1 calc R U . . .
C7 C 0.2341(5) 0.8324(5) 0.3067(3) 0.0544(16) Uani 1 1 d . . . . .
H7A H 0.213791 0.802349 0.283064 0.082 Uiso 1 1 calc R U . . .
H7B H 0.241973 0.882259 0.285208 0.082 Uiso 1 1 calc R U . . .
H7C H 0.182105 0.848740 0.332786 0.082 Uiso 1 1 calc R U . . .
C8 C 0.4098(5) 0.8913(4) 0.1791(2) 0.0396(12) Uani 1 1 d . . . . .
C9 C 0.4631(7) 0.9024(5) 0.2265(3) 0.064(2) Uani 1 1 d . . . . .
H9A H 0.521805 0.851602 0.239069 0.096 Uiso 1 1 calc R U . . .
H9B H 0.416425 0.913003 0.255665 0.096 Uiso 1 1 calc R U . . .
H9C H 0.485342 0.949616 0.215453 0.096 Uiso 1 1 calc R U . . .
C10 C 0.3215(6) 0.9686(4) 0.1575(3) 0.0560(16) Uani 1 1 d . . . . .
H10A H 0.276434 0.984619 0.186624 0.084 Uiso 1 1 calc R U . . .
H10B H 0.284660 0.958037 0.129313 0.084 Uiso 1 1 calc R U . . .
H10C H 0.345440 1.013792 0.142499 0.084 Uiso 1 1 calc R U . . .
C11 C 0.4857(5) 0.8661(4) 0.1356(3) 0.0556(16) Uani 1 1 d . . . . .
H11A H 0.451607 0.857905 0.105226 0.083 Uiso 1 1 calc R U . . .
H11B H 0.541068 0.814040 0.150560 0.083 Uiso 1 1 calc R U . . .
H11C H 0.512942 0.910132 0.123205 0.083 Uiso 1 1 calc R U . . .
C21 C -0.0461(5) 0.7532(4) 0.3396(2) 0.0467(14) Uani 1 1 d . . . . .
C22 C -0.1603(6) 0.7912(6) 0.3364(3) 0.074(2) Uani 1 1 d . . . . .
H22A H -0.185977 0.787827 0.301805 0.110 Uiso 1 1 calc R U . . .
H22B H -0.181846 0.849778 0.339709 0.110 Uiso 1 1 calc R U . . .
H22C H -0.187119 0.760784 0.365664 0.110 Uiso 1 1 calc R U . . .
C23 C -0.0106(8) 0.6616(5) 0.3371(3) 0.080(3) Uani 1 1 d . . . . .
H23A H 0.063212 0.639435 0.335736 0.119 Uiso 1 1 calc R U . . .
H23B H -0.040852 0.654981 0.304833 0.119 Uiso 1 1 calc R U . . .
H23C H -0.030988 0.631242 0.369081 0.119 Uiso 1 1 calc R U . . .
C24 C -0.0025(8) 0.7639(7) 0.3905(3) 0.083(3) Uani 1 1 d . . . . .
H24A H -0.023470 0.823382 0.391105 0.125 Uiso 1 1 calc R U . . .
H24B H 0.071381 0.739258 0.391213 0.125 Uiso 1 1 calc R U . . .
H24C H -0.027315 0.735968 0.421915 0.125 Uiso 1 1 calc R U . . .
C25 C -0.0387(5) 0.9626(4) 0.1997(3) 0.0468(13) Uani 1 1 d . . . . .
C26 C -0.0468(7) 0.9842(5) 0.2556(3) 0.069(2) Uani 1 1 d . . . . .
H26A H 0.021075 0.968209 0.271870 0.104 Uiso 1 1 calc R U . . .
H26B H -0.084117 0.953964 0.278184 0.104 Uiso 1 1 calc R U . . .
H26C H -0.082586 1.044300 0.252537 0.104 Uiso 1 1 calc R U . . .
C27 C 0.0156(8) 1.0108(5) 0.1634(4) 0.098(4) Uani 1 1 d . . . . .
H27A H 0.028124 0.991021 0.129450 0.147 Uiso 1 1 calc R U . . .
H27B H 0.080119 1.002421 0.181105 0.147 Uiso 1 1 calc R U . . .
H27C H -0.026234 1.070286 0.156330 0.147 Uiso 1 1 calc R U . . .
C28 C -0.1427(6) 0.9806(6) 0.1762(3) 0.073(2) Uani 1 1 d . . . . .
H28A H -0.174589 0.945953 0.199057 0.109 Uiso 1 1 calc R U . . .
H28B H -0.137235 0.968004 0.140018 0.109 Uiso 1 1 calc R U . . .
H28C H -0.183795 1.039570 0.174235 0.109 Uiso 1 1 calc R U . . .
C29 C -0.1079(5) 0.7490(5) 0.1650(3) 0.0548(16) Uani 1 1 d . . . . .
C30 C -0.0753(6) 0.6554(6) 0.1808(3) 0.072(2) Uani 1 1 d . . . . .
H30A H -0.111235 0.640848 0.212337 0.108 Uiso 1 1 calc R U . . .
H30B H -0.002385 0.631124 0.189404 0.108 Uiso 1 1 calc R U . . .
H30C H -0.091188 0.633325 0.150893 0.108 Uiso 1 1 calc R U . . .
C31 C -0.2222(6) 0.7908(7) 0.1522(4) 0.080(3) Uani 1 1 d . . . . .
H31A H -0.240220 0.851247 0.141784 0.120 Uiso 1 1 calc R U . . .
H31B H -0.258368 0.778034 0.184087 0.120 Uiso 1 1 calc R U . . .
H31C H -0.241000 0.769733 0.122593 0.120 Uiso 1 1 calc R U . . .
C32 C -0.0496(6) 0.7742(6) 0.1175(3) 0.065(2) Uani 1 1 d . . . . .
H32A H 0.022885 0.750569 0.127337 0.098 Uiso 1 1 calc R U . . .
H32B H -0.071710 0.835093 0.108296 0.098 Uiso 1 1 calc R U . . .
H32C H -0.062678 0.753090 0.086501 0.098 Uiso 1 1 calc R U . . .
C41 C 0.1727(6) 0.8377(4) 0.0036(2) 0.0566(17) Uani 1 1 d . . . . .
C42 C 0.1775(10) 0.9178(5) 0.0119(4) 0.099(4) Uani 1 1 d . . . . .
H42A H 0.247693 0.910299 0.020285 0.149 Uiso 1 1 calc R U . . .
H42B H 0.135896 0.935673 0.041865 0.149 Uiso 1 1 calc R U . . .
H42C H 0.152221 0.960363 -0.020815 0.149 Uiso 1 1 calc R U . . .
C43 C 0.0644(7) 0.8476(6) -0.0091(4) 0.092(3) Uani 1 1 d . . . . .
H43A H 0.021644 0.869047 0.019662 0.138 Uiso 1 1 calc R U . . .
H43B H 0.061764 0.793426 -0.011765 0.138 Uiso 1 1 calc R U . . .
H43C H 0.039875 0.886826 -0.043264 0.138 Uiso 1 1 calc R U . . .
C44 C 0.2391(8) 0.8063(6) -0.0407(3) 0.081(3) Uani 1 1 d . . . . .
H44A H 0.233643 0.754014 -0.045767 0.122 Uiso 1 1 calc R U . . .
H44B H 0.309403 0.796599 -0.031042 0.122 Uiso 1 1 calc R U . . .
H44C H 0.217470 0.847865 -0.074167 0.122 Uiso 1 1 calc R U . . .
C45 C 0.1727(5) 0.5753(4) 0.0253(2) 0.0482(14) Uani 1 1 d . . . . .
C46 C 0.2170(7) 0.5700(5) -0.0299(3) 0.069(2) Uani 1 1 d . . . . .
H46A H 0.286747 0.568008 -0.028168 0.103 Uiso 1 1 calc R U . . .
H46B H 0.176567 0.619050 -0.056218 0.103 Uiso 1 1 calc R U . . .
H46C H 0.216236 0.519478 -0.040668 0.103 Uiso 1 1 calc R U . . .
C47 C 0.0648(6) 0.5788(6) 0.0247(4) 0.077(2) Uani 1 1 d . . . . .
H47A H 0.023577 0.627534 -0.001714 0.116 Uiso 1 1 calc R U . . .
H47B H 0.038139 0.583210 0.060387 0.116 Uiso 1 1 calc R U . . .
H47C H 0.062696 0.528065 0.014847 0.116 Uiso 1 1 calc R U . . .
C48 C 0.2379(5) 0.5018(4) 0.0672(3) 0.0497(14) Uani 1 1 d . . . . .
H48A H 0.214076 0.509469 0.103055 0.075 Uiso 1 1 calc R U . . .
H48B H 0.308254 0.498347 0.065383 0.075 Uiso 1 1 calc R U . . .
H48C H 0.233274 0.450240 0.060082 0.075 Uiso 1 1 calc R U . . .
C49 C 0.4562(4) 0.6215(4) 0.0614(2) 0.0429(12) Uani 1 1 d . . . . .
C50 C 0.4961(5) 0.5395(4) 0.1011(3) 0.0541(15) Uani 1 1 d . . . . .
H50A H 0.493635 0.494649 0.084078 0.081 Uiso 1 1 calc R U . . .
H50B H 0.454516 0.542627 0.132584 0.081 Uiso 1 1 calc R U . . .
H50C H 0.566137 0.528255 0.112382 0.081 Uiso 1 1 calc R U . . .
C51 C 0.4596(5) 0.6917(5) 0.0869(3) 0.0526(15) Uani 1 1 d . . . . .
H51A H 0.418062 0.695216 0.118435 0.079 Uiso 1 1 calc R U . . .
H51B H 0.433273 0.744419 0.060838 0.079 Uiso 1 1 calc R U . . .
H51C H 0.529482 0.681038 0.097972 0.079 Uiso 1 1 calc R U . . .
C52 C 0.5187(5) 0.6161(5) 0.0116(3) 0.0576(17) Uani 1 1 d . . . . .
H52A H 0.492021 0.669066 -0.014228 0.086 Uiso 1 1 calc R U . . .
H52B H 0.515023 0.571044 -0.004831 0.086 Uiso 1 1 calc R U . . .
H52C H 0.589197 0.604872 0.021853 0.086 Uiso 1 1 calc R U . . .
C61 C -0.0258(5) 0.3796(5) 0.3567(3) 0.0550(17) Uani 1 1 d . . . . .
C62 C -0.1290(6) 0.3757(7) 0.3700(4) 0.083(3) Uani 1 1 d . . . . .
H62A H -0.124250 0.317411 0.377331 0.125 Uiso 1 1 calc R U . . .
H62B H -0.177000 0.407010 0.339514 0.125 Uiso 1 1 calc R U . . .
H62C H -0.152327 0.399980 0.401814 0.125 Uiso 1 1 calc R U . . .
C63 C 0.0517(6) 0.3302(6) 0.4024(3) 0.069(2) Uani 1 1 d . . . . .
H63A H 0.118590 0.329440 0.391425 0.104 Uiso 1 1 calc R U . . .
H63B H 0.052806 0.272914 0.411398 0.104 Uiso 1 1 calc R U . . .
H63C H 0.033707 0.356136 0.433956 0.104 Uiso 1 1 calc R U . . .
C64 C -0.0314(7) 0.4683(5) 0.3429(4) 0.081(3) Uani 1 1 d . . . . .
H64A H -0.077887 0.497992 0.311579 0.121 Uiso 1 1 calc R U . . .
H64B H 0.035948 0.469460 0.334655 0.121 Uiso 1 1 calc R U . . .
H64C H -0.055822 0.495464 0.373524 0.121 Uiso 1 1 calc R U . . .
C65A C 0.0314(11) 0.3586(9) 0.1796(5) 0.058(4) Uani 0.550(12) 1 d D U P A 1
C65B C 0.0286(11) 0.3430(10) 0.1771(6) 0.051(4) Uani 0.450(12) 1 d D U P A 2
C66A C -0.0771(10) 0.3598(12) 0.1796(7) 0.082(5) Uani 0.550(12) 1 d D U P A 1
H66A H -0.106697 0.371760 0.213748 0.122 Uiso 0.550(12) 1 calc R U P A 1
H66B H -0.076542 0.305319 0.175146 0.122 Uiso 0.550(12) 1 calc R U P A 1
H66C H -0.117462 0.402950 0.149892 0.122 Uiso 0.550(12) 1 calc R U P A 1
C66B C 0.1061(12) 0.3729(13) 0.1494(7) 0.075(5) Uani 0.450(12) 1 d D U P A 2
H66D H 0.168474 0.325221 0.148271 0.113 Uiso 0.450(12) 1 calc R U P A 2
H66E H 0.119736 0.411067 0.169024 0.113 Uiso 0.450(12) 1 calc R U P A 2
H66F H 0.081073 0.402142 0.112662 0.113 Uiso 0.450(12) 1 calc R U P A 2
C67A C 0.0761(14) 0.3342(13) 0.1272(6) 0.098(6) Uani 0.550(12) 1 d D U P A 1
H67A H 0.087504 0.275386 0.128381 0.146 Uiso 0.550(12) 1 calc R U P A 1
H67B H 0.140453 0.342983 0.122624 0.146 Uiso 0.550(12) 1 calc R U P A 1
H67C H 0.029015 0.368729 0.096881 0.146 Uiso 0.550(12) 1 calc R U P A 1
C67B C -0.0609(14) 0.4112(12) 0.1904(8) 0.099(8) Uani 0.450(12) 1 d D U P A 2
H67D H -0.038637 0.447554 0.207778 0.149 Uiso 0.450(12) 1 calc R U P A 2
H67E H -0.102151 0.387418 0.214897 0.149 Uiso 0.450(12) 1 calc R U P A 2
H67F H -0.101158 0.443781 0.157397 0.149 Uiso 0.450(12) 1 calc R U P A 2
C68A C 0.0260(13) 0.4471(9) 0.1791(6) 0.077(4) Uani 0.550(12) 1 d D U P A 1
H68A H 0.094282 0.446939 0.184100 0.116 Uiso 0.550(12) 1 calc R U P A 1
H68B H -0.015275 0.468385 0.208339 0.116 Uiso 0.550(12) 1 calc R U P A 1
H68C H -0.004472 0.482876 0.144627 0.116 Uiso 0.550(12) 1 calc R U P A 1
C68B C 0.0021(16) 0.2856(12) 0.1488(8) 0.090(6) Uani 0.450(12) 1 d D U P A 2
H68D H -0.049254 0.268024 0.168383 0.135 Uiso 0.450(12) 1 calc R U P A 2
H68E H 0.062657 0.236570 0.147175 0.135 Uiso 0.450(12) 1 calc R U P A 2
H68F H -0.024337 0.314668 0.112209 0.135 Uiso 0.450(12) 1 calc R U P A 2
C69 C 0.1413(6) 0.1296(5) 0.3190(4) 0.0629(19) Uani 1 1 d . . . . .
C70 C 0.0268(6) 0.1535(6) 0.3183(4) 0.081(3) Uani 1 1 d . . . . .
H70A H -0.003129 0.190456 0.284065 0.121 Uiso 1 1 calc R U . . .
H70B H -0.000243 0.182401 0.347932 0.121 Uiso 1 1 calc R U . . .
H70C H 0.010242 0.103119 0.322569 0.121 Uiso 1 1 calc R U . . .
C71 C 0.1855(7) 0.0914(6) 0.2710(4) 0.083(3) Uani 1 1 d . . . . .
H71A H 0.258995 0.076140 0.272635 0.125 Uiso 1 1 calc R U . . .
H71B H 0.156713 0.131839 0.237737 0.125 Uiso 1 1 calc R U . . .
H71C H 0.169289 0.041429 0.271495 0.125 Uiso 1 1 calc R U . . .
C72 C 0.1895(8) 0.0717(5) 0.3712(4) 0.082(3) Uani 1 1 d . . . . .
H72A H 0.160407 0.098396 0.401423 0.124 Uiso 1 1 calc R U . . .
H72B H 0.262458 0.059523 0.371840 0.124 Uiso 1 1 calc R U . . .
H72C H 0.176808 0.019724 0.374250 0.124 Uiso 1 1 calc R U . . .
C81 C 0.4429(5) 0.2087(4) 0.1586(2) 0.0475(14) Uani 1 1 d . . . . .
C82 C 0.3651(5) 0.1766(5) 0.1887(3) 0.0545(15) Uani 1 1 d . . . . .
H82A H 0.332498 0.211943 0.214475 0.082 Uiso 1 1 calc R U . . .
H82B H 0.399253 0.119118 0.208020 0.082 Uiso 1 1 calc R U . . .
H82C H 0.313911 0.178114 0.162957 0.082 Uiso 1 1 calc R U . . .
C83 C 0.4976(6) 0.1514(6) 0.1206(3) 0.070(2) Uani 1 1 d . . . . .
H83A H 0.529343 0.094339 0.140991 0.105 Uiso 1 1 calc R U . . .
H83B H 0.549518 0.170344 0.102813 0.105 Uiso 1 1 calc R U . . .
H83C H 0.448990 0.152502 0.093395 0.105 Uiso 1 1 calc R U . . .
C84 C 0.3936(6) 0.2982(5) 0.1284(3) 0.0582(17) Uani 1 1 d . . . . .
H84A H 0.444882 0.316450 0.109167 0.087 Uiso 1 1 calc R U . . .
H84B H 0.362908 0.334356 0.154070 0.087 Uiso 1 1 calc R U . . .
H84C H 0.341376 0.301568 0.102689 0.087 Uiso 1 1 calc R U . . .
C85 C 0.5853(5) 0.0585(4) 0.3153(2) 0.0455(13) Uani 1 1 d . . . . .
C86 C 0.6416(5) 0.0296(4) 0.2664(3) 0.0566(16) Uani 1 1 d . . . . .
H86A H 0.679953 0.065205 0.252531 0.085 Uiso 1 1 calc R U . . .
H86B H 0.592912 0.033414 0.238475 0.085 Uiso 1 1 calc R U . . .
H86C H 0.688075 -0.028256 0.276987 0.085 Uiso 1 1 calc R U . . .
C87 C 0.5254(7) 0.0033(4) 0.3367(3) 0.0624(19) Uani 1 1 d . . . . .
H87A H 0.475552 0.008461 0.308916 0.094 Uiso 1 1 calc R U . . .
H87B H 0.490627 0.020836 0.368551 0.094 Uiso 1 1 calc R U . . .
H87C H 0.571526 -0.054823 0.346259 0.094 Uiso 1 1 calc R U . . .
C88 C 0.6576(6) 0.0571(5) 0.3583(3) 0.071(2) Uani 1 1 d . . . . .
H88A H 0.619674 0.076273 0.389029 0.107 Uiso 1 1 calc R U . . .
H88B H 0.694078 0.093908 0.343915 0.107 Uiso 1 1 calc R U . . .
H88C H 0.705887 0.000086 0.369975 0.107 Uiso 1 1 calc R U . . .
C89 C 0.6776(5) 0.2771(4) 0.2387(3) 0.0484(14) Uani 1 1 d . . . . .
C90 C 0.7448(7) 0.2863(8) 0.2802(4) 0.094(3) Uani 1 1 d . . . . .
H90A H 0.791269 0.231043 0.297653 0.141 Uiso 1 1 calc R U . . .
H90B H 0.703171 0.314234 0.307195 0.141 Uiso 1 1 calc R U . . .
H90C H 0.783627 0.319532 0.262692 0.141 Uiso 1 1 calc R U . . .
C91 C 0.6058(6) 0.3605(5) 0.2089(4) 0.081(3) Uani 1 1 d . . . . .
H91A H 0.562715 0.390869 0.234593 0.122 Uiso 1 1 calc R U . . .
H91B H 0.563490 0.351621 0.182581 0.122 Uiso 1 1 calc R U . . .
H91C H 0.644526 0.393077 0.190374 0.122 Uiso 1 1 calc R U . . .
C92 C 0.7397(6) 0.2270(5) 0.1994(4) 0.069(2) Uani 1 1 d . . . . .
H92A H 0.695094 0.214690 0.176228 0.104 Uiso 1 1 calc R U . . .
H92B H 0.788857 0.174740 0.219165 0.104 Uiso 1 1 calc R U . . .
H92C H 0.775478 0.259142 0.177239 0.104 Uiso 1 1 calc R U . . .
C101 C 0.3564(6) 0.1869(4) 0.4990(2) 0.0532(16) Uani 1 1 d . . . . .
C102 C 0.2428(8) 0.2057(7) 0.5121(4) 0.088(3) Uani 1 1 d . . . . .
H10D H 0.209902 0.188449 0.485517 0.133 Uiso 1 1 calc R U . . .
H10E H 0.208753 0.265629 0.510767 0.133 Uiso 1 1 calc R U . . .
H10F H 0.238578 0.174942 0.548058 0.133 Uiso 1 1 calc R U . . .
C103 C 0.3972(10) 0.1011(6) 0.4903(4) 0.099(4) Uani 1 1 d . . . . .
H10G H 0.467773 0.087418 0.480545 0.149 Uiso 1 1 calc R U . . .
H10H H 0.357643 0.095649 0.461081 0.149 Uiso 1 1 calc R U . . .
H10I H 0.393504 0.062904 0.523248 0.149 Uiso 1 1 calc R U . . .
C104 C 0.4051(10) 0.2054(7) 0.5435(3) 0.110(4) Uani 1 1 d . . . . .
H10J H 0.372991 0.264607 0.544993 0.164 Uiso 1 1 calc R U . . .
H10K H 0.477103 0.192514 0.537219 0.164 Uiso 1 1 calc R U . . .
H10L H 0.397547 0.171446 0.577633 0.164 Uiso 1 1 calc R U . . .
C105 C 0.5528(5) 0.3335(4) 0.4342(2) 0.0479(14) Uani 1 1 d . . . . .
C106 C 0.5892(6) 0.2552(5) 0.4104(3) 0.0657(19) Uani 1 1 d . . . . .
H10M H 0.542150 0.261316 0.380880 0.099 Uiso 1 1 calc R U . . .
H10N H 0.592214 0.207003 0.438188 0.099 Uiso 1 1 calc R U . . .
H10O H 0.656547 0.246807 0.396631 0.099 Uiso 1 1 calc R U . . .
C107 C 0.6239(6) 0.3246(6) 0.4810(3) 0.069(2) Uani 1 1 d . . . . .
H10P H 0.632901 0.272697 0.506574 0.104 Uiso 1 1 calc R U . . .
H10Q H 0.594876 0.371986 0.499018 0.104 Uiso 1 1 calc R U . . .
H10R H 0.689447 0.323467 0.467355 0.104 Uiso 1 1 calc R U . . .
C108 C 0.5455(6) 0.4099(5) 0.3919(3) 0.0640(19) Uani 1 1 d . . . . .
H10S H 0.524932 0.459064 0.408495 0.096 Uiso 1 1 calc R U . . .
H10T H 0.495372 0.417908 0.363509 0.096 Uiso 1 1 calc R U . . .
H10U H 0.611444 0.401809 0.376358 0.096 Uiso 1 1 calc R U . . .
C109 C 0.2383(5) 0.4661(4) 0.4848(2) 0.0486(14) Uani 1 1 d . . . . .
C110 C 0.2987(7) 0.4524(6) 0.5364(3) 0.069(2) Uani 1 1 d . . . . .
H11D H 0.370862 0.426311 0.530834 0.103 Uiso 1 1 calc R U . . .
H11E H 0.278422 0.415979 0.564989 0.103 Uiso 1 1 calc R U . . .
H11F H 0.285883 0.506139 0.546839 0.103 Uiso 1 1 calc R U . . .
C111 C 0.2618(6) 0.5286(4) 0.4413(3) 0.0621(18) Uani 1 1 d . . . . .
H11G H 0.231153 0.530077 0.406790 0.093 Uiso 1 1 calc R U . . .
H11H H 0.335150 0.511940 0.438657 0.093 Uiso 1 1 calc R U . . .
H11I H 0.234288 0.583999 0.450448 0.093 Uiso 1 1 calc R U . . .
C112 C 0.1255(6) 0.4945(6) 0.4936(4) 0.075(2) Uani 1 1 d . . . . .
H11J H 0.111152 0.451213 0.519398 0.112 Uiso 1 1 calc R U . . .
H11K H 0.088426 0.504566 0.459359 0.112 Uiso 1 1 calc R U . . .
H11L H 0.104167 0.546126 0.507676 0.112 Uiso 1 1 calc R U . . .
C121 C 0.7448(6) 0.7541(4) 0.0066(4) 0.063(3) Uani 0.656(10) 1 d G U P B 1
C122 C 0.8078(6) 0.7938(6) -0.0182(4) 0.074(3) Uani 0.656(10) 1 d G U P B 1
H12A H 0.873334 0.761786 -0.027619 0.088 Uiso 0.656(10) 1 calc R U P B 1
C123 C 0.7750(7) 0.8803(6) -0.0292(5) 0.092(5) Uani 0.656(10) 1 d G U P B 1
H12B H 0.818094 0.907423 -0.046170 0.110 Uiso 0.656(10) 1 calc R U P B 1
C124 C 0.6792(8) 0.9271(4) -0.0154(4) 0.088(4) Uani 0.656(10) 1 d G U P B 1
H124 H 0.656795 0.986259 -0.022944 0.105 Uiso 0.656(10) 1 calc R U P B 1
C125 C 0.6162(5) 0.8875(5) 0.0094(4) 0.067(3) Uani 0.656(10) 1 d G U P B 1
H125 H 0.550735 0.919459 0.018834 0.081 Uiso 0.656(10) 1 calc R U P B 1
C126 C 0.6490(6) 0.8009(6) 0.0204(4) 0.063(3) Uani 0.656(10) 1 d G U P B 1
H126 H 0.605973 0.773821 0.037386 0.076 Uiso 0.656(10) 1 calc R U P B 1
C127 C 0.7796(12) 0.6624(10) 0.0224(7) 0.092(5) Uani 0.656(10) 1 d . U P B 1
H12C H 0.772605 0.638898 -0.008639 0.138 Uiso 0.656(10) 1 calc R U P B 1
H12D H 0.738535 0.647098 0.051226 0.138 Uiso 0.656(10) 1 calc R U P B 1
H12E H 0.850593 0.640287 0.035246 0.138 Uiso 0.656(10) 1 calc R U P B 1
C128 C 0.6820(15) 0.8956(10) 0.0102(8) 0.080(5) Uani 0.344(10) 1 d G U P B 2
C129 C 0.6430(12) 0.8322(14) 0.0195(8) 0.075(5) Uani 0.344(10) 1 d G U P B 2
H129 H 0.581144 0.840132 0.036820 0.090 Uiso 0.344(10) 1 calc R U P B 2
C130 C 0.6946(14) 0.7573(12) 0.0033(8) 0.070(5) Uani 0.344(10) 1 d G U P B 2
H130 H 0.667925 0.713959 0.009640 0.084 Uiso 0.344(10) 1 calc R U P B 2
C131 C 0.7851(14) 0.7457(10) -0.0221(8) 0.069(5) Uani 0.344(10) 1 d G U P B 2
H131 H 0.820374 0.694438 -0.033140 0.083 Uiso 0.344(10) 1 calc R U P B 2
C132 C 0.8242(13) 0.8090(13) -0.0314(8) 0.077(5) Uani 0.344(10) 1 d G U P B 2
H132 H 0.886042 0.801091 -0.048739 0.092 Uiso 0.344(10) 1 calc R U P B 2
C133 C 0.7726(16) 0.8840(11) -0.0152(9) 0.077(5) Uani 0.344(10) 1 d G U P B 2
H133 H 0.799262 0.927265 -0.021560 0.093 Uiso 0.344(10) 1 calc R U P B 2
C134 C 0.642(2) 0.979(2) 0.0252(13) 0.107(10) Uani 0.344(10) 1 d . U P B 2
H13A H 0.648347 1.020727 -0.004710 0.160 Uiso 0.344(10) 1 calc R U P B 2
H13B H 0.679954 0.977848 0.057012 0.160 Uiso 0.344(10) 1 calc R U P B 2
H13C H 0.570381 0.992119 0.033145 0.160 Uiso 0.344(10) 1 calc R U P B 2
H122 H 0.354(2) 0.494(2) 0.246(4) 0.128 Uiso 0.6667 1 d D U P . .
H123 H 0.246(9) 0.5320(11) 0.2885(17) 0.128 Uiso 0.6667 1 d D U P . .
H121 H 0.225(7) 0.505(3) 0.224(3) 0.128 Uiso 0.6667 1 d D U P . .

loop_
_atom_site_aniso_label
_atom_site_aniso_U_11
_atom_site_aniso_U_22
_atom_site_aniso_U_33
_atom_site_aniso_U_23
_atom_site_aniso_U_13
_atom_site_aniso_U_12
U1 0.02529(9) 0.02644(10) 0.02861(9) -0.00578(6) 0.00046(6) -0.00792(7)
U2 0.02789(9) 0.02574(10) 0.02884(10) -0.00574(6) -0.00054(6) -0.00563(7)
K1 0.0335(5) 0.0323(6) 0.0360(5) -0.0062(4) 0.0012(4) -0.0097(4)
K2 0.0358(5) 0.0343(6) 0.0368(5) -0.0082(4) 0.0022(4) -0.0126(5)
Si1 0.0320(7) 0.0331(7) 0.0423(7) -0.0085(6) -0.0023(5) -0.0137(6)
Si2 0.0262(6) 0.0382(8) 0.0354(6) -0.0095(5) 0.0030(5) -0.0043(6)
Si3 0.0353(7) 0.0332(7) 0.0288(6) -0.0070(5) 0.0025(5) -0.0092(6)
Si4 0.0309(7) 0.0398(8) 0.0528(8) -0.0194(7) -0.0001(6) -0.0104(6)
Si5 0.0266(6) 0.0292(7) 0.0355(6) -0.0075(5) 0.0033(5) -0.0061(5)
Si6 0.0392(7) 0.0350(7) 0.0279(6) -0.0082(5) 0.0014(5) -0.0118(6)
O1 0.0302(18) 0.044(2) 0.0420(19) -0.0086(16) -0.0016(14) -0.0129(16)
O2 0.0308(19) 0.038(2) 0.059(2) -0.0103(17) -0.0007(16) -0.0119(17)
O3 0.040(2) 0.050(2) 0.043(2) -0.0112(17) -0.0061(15) -0.0179(18)
O4 0.0360(19) 0.0304(19) 0.0414(18) -0.0069(14) -0.0007(14) -0.0117(15)
O21 0.0277(17) 0.0316(19) 0.0430(19) -0.0100(14) 0.0048(13) -0.0044(14)
O22 0.044(2) 0.046(2) 0.0380(19) -0.0148(17) 0.0082(16) -0.0112(19)
O23 0.0334(19) 0.035(2) 0.044(2) -0.0062(15) 0.0052(15) -0.0037(16)
O24 0.0297(19) 0.062(3) 0.041(2) -0.0112(18) 0.0016(15) -0.0137(19)
O41 0.0395(19) 0.040(2) 0.0269(16) -0.0074(14) 0.0037(13) -0.0113(16)
O42 0.053(2) 0.032(2) 0.0328(18) -0.0043(14) 0.0022(15) -0.0062(17)
O43 0.035(2) 0.045(2) 0.0406(19) -0.0132(16) -0.0036(15) -0.0073(17)
O44 0.039(2) 0.047(2) 0.0349(17) -0.0144(15) 0.0071(14) -0.0164(17)
O61 0.0296(18) 0.0302(18) 0.050(2) -0.0053(15) -0.0005(14) -0.0135(15)
O62 0.0300(19) 0.050(2) 0.066(3) -0.033(2) 0.0025(17) -0.0081(18)
O63 0.044(2) 0.066(3) 0.065(3) -0.035(2) -0.003(2) -0.011(2)
O64 0.037(2) 0.033(2) 0.072(3) -0.0223(19) 0.0017(18) -0.0129(17)
O81 0.0278(17) 0.0329(19) 0.0410(18) -0.0077(14) 0.0068(13) -0.0038(15)
O82 0.0331(19) 0.044(2) 0.0377(18) -0.0105(15) 0.0048(14) -0.0101(16)
O83 0.039(2) 0.0306(19) 0.0373(18) -0.0036(14) 0.0034(14) -0.0054(16)
O84 0.0290(19) 0.048(2) 0.051(2) -0.0109(17) 0.0022(15) -0.0133(17)
O101 0.045(2) 0.040(2) 0.0289(16) -0.0074(14) -0.0011(14) -0.0134(17)
O102 0.049(2) 0.036(2) 0.0327(17) -0.0048(15) 0.0020(15) -0.0127(17)
O103 0.045(2) 0.058(3) 0.0310(17) -0.0137(16) 0.0022(15) -0.021(2)
O104 0.043(2) 0.042(2) 0.0394(19) -0.0146(16) 0.0069(15) -0.0098(18)
O121 0.047(4) 0.025(3) 0.048(3) -0.004(2) -0.007(3) -0.012(3)
O122 0.047(4) 0.025(3) 0.048(3) -0.004(2) -0.007(3) -0.012(3)
O123 0.047(4) 0.025(3) 0.048(3) -0.004(2) -0.007(3) -0.012(3)
C1 0.033(3) 0.039(3) 0.073(4) -0.006(3) -0.006(3) -0.011(2)
C2 0.039(4) 0.045(4) 0.118(7) 0.013(4) -0.007(4) -0.011(3)
C02F 0.038(3) 0.058(5) 0.098(6) -0.024(4) 0.000(3) -0.006(3)
C3 0.042(4) 0.068(5) 0.077(5) -0.013(4) -0.014(3) -0.016(3)
C4 0.051(3) 0.051(4) 0.039(3) -0.014(2) -0.002(2) -0.019(3)
C5 0.074(5) 0.069(5) 0.048(3) -0.006(3) 0.003(3) -0.034(4)
C6 0.088(6) 0.073(5) 0.050(4) -0.025(3) -0.001(3) -0.039(4)
C7 0.048(4) 0.056(4) 0.050(3) -0.016(3) 0.003(3) -0.006(3)
C8 0.045(3) 0.034(3) 0.049(3) -0.012(2) 0.005(2) -0.023(2)
C9 0.094(6) 0.056(4) 0.061(4) -0.010(3) -0.005(4) -0.049(4)
C10 0.061(4) 0.033(3) 0.071(4) -0.007(3) 0.006(3) -0.015(3)
C11 0.055(4) 0.049(4) 0.069(4) -0.018(3) 0.021(3) -0.025(3)
C21 0.047(3) 0.047(3) 0.038(3) -0.008(2) 0.011(2) -0.007(3)
C22 0.051(4) 0.097(7) 0.059(4) -0.011(4) 0.019(3) -0.014(4)
C23 0.103(7) 0.051(5) 0.066(5) -0.003(4) 0.031(5) -0.012(4)
C24 0.100(7) 0.114(8) 0.040(4) -0.014(4) 0.005(4) -0.044(6)
C25 0.042(3) 0.034(3) 0.052(3) -0.008(2) 0.000(2) 0.000(2)
C26 0.090(6) 0.039(4) 0.065(4) -0.018(3) -0.016(4) -0.002(4)
C27 0.096(7) 0.034(4) 0.127(8) 0.010(5) 0.046(6) 0.005(4)
C28 0.054(4) 0.068(5) 0.071(5) -0.024(4) -0.012(3) 0.015(4)
C29 0.036(3) 0.081(5) 0.051(3) -0.019(3) -0.003(2) -0.022(3)
C30 0.060(5) 0.090(6) 0.082(5) -0.030(5) 0.001(4) -0.040(5)
C31 0.046(4) 0.116(8) 0.078(5) -0.012(5) -0.017(4) -0.032(5)
C32 0.060(4) 0.100(6) 0.046(3) -0.028(4) 0.006(3) -0.033(4)
C41 0.077(5) 0.041(4) 0.039(3) 0.001(2) 0.000(3) -0.010(3)
C42 0.173(12) 0.041(5) 0.068(5) 0.010(4) -0.013(6) -0.029(6)
C43 0.075(6) 0.083(7) 0.076(6) 0.032(5) -0.014(4) -0.001(5)
C44 0.111(7) 0.070(5) 0.039(3) 0.007(3) 0.015(4) -0.013(5)
C45 0.050(3) 0.047(4) 0.049(3) -0.015(3) -0.007(3) -0.016(3)
C46 0.098(6) 0.062(5) 0.044(3) -0.019(3) -0.003(3) -0.021(4)
C47 0.056(5) 0.077(6) 0.107(7) -0.017(5) -0.020(4) -0.033(4)
C48 0.057(4) 0.039(3) 0.054(3) -0.013(3) -0.003(3) -0.015(3)
C49 0.032(3) 0.050(3) 0.051(3) -0.021(3) 0.009(2) -0.014(2)
C50 0.044(3) 0.053(4) 0.062(4) -0.011(3) -0.005(3) -0.013(3)
C51 0.049(4) 0.060(4) 0.060(4) -0.029(3) 0.011(3) -0.025(3)
C52 0.045(4) 0.073(5) 0.064(4) -0.032(3) 0.024(3) -0.025(3)
C61 0.039(3) 0.059(4) 0.072(4) -0.042(3) 0.009(3) -0.010(3)
C62 0.048(4) 0.110(8) 0.110(7) -0.070(6) 0.028(4) -0.027(5)
C63 0.060(4) 0.088(6) 0.066(4) -0.042(4) 0.009(3) -0.020(4)
C64 0.069(5) 0.063(5) 0.120(7) -0.058(5) 0.010(5) -0.016(4)
C65A 0.048(7) 0.084(9) 0.051(7) -0.026(6) -0.008(6) -0.026(6)
C65B 0.034(7) 0.087(9) 0.047(8) -0.014(7) -0.001(6) -0.039(7)
C66A 0.053(8) 0.112(14) 0.072(9) 0.004(9) -0.009(6) -0.031(9)
C66B 0.060(9) 0.103(13) 0.065(10) 0.005(9) -0.006(7) -0.043(9)
C67A 0.097(12) 0.133(14) 0.052(8) -0.031(9) 0.011(8) -0.022(11)
C67B 0.076(12) 0.087(14) 0.072(11) 0.017(10) 0.011(10) 0.027(11)
C68A 0.093(11) 0.069(9) 0.069(8) 0.001(7) -0.018(7) -0.034(8)
C68B 0.102(13) 0.096(13) 0.071(10) 0.004(9) -0.040(10) -0.042(11)
C69 0.049(4) 0.046(4) 0.105(6) -0.037(4) 0.010(4) -0.020(3)
C70 0.051(4) 0.069(5) 0.145(9) -0.051(6) 0.020(5) -0.034(4)
C71 0.075(6) 0.066(5) 0.132(8) -0.066(6) 0.030(5) -0.034(5)
C72 0.083(6) 0.049(5) 0.124(8) -0.014(5) 0.008(5) -0.035(5)
C81 0.050(3) 0.056(4) 0.035(3) -0.011(2) 0.000(2) -0.016(3)
C82 0.051(4) 0.058(4) 0.061(4) -0.015(3) 0.000(3) -0.026(3)
C83 0.067(5) 0.087(6) 0.050(4) -0.033(4) 0.002(3) -0.012(4)
C84 0.059(4) 0.059(4) 0.045(3) -0.001(3) -0.004(3) -0.011(3)
C85 0.046(3) 0.034(3) 0.044(3) -0.004(2) -0.003(2) -0.001(2)
C86 0.056(4) 0.039(3) 0.062(4) -0.012(3) 0.007(3) -0.001(3)
C87 0.089(6) 0.035(3) 0.059(4) -0.004(3) 0.015(4) -0.020(4)
C88 0.073(5) 0.049(4) 0.072(5) -0.003(3) -0.030(4) 0.000(4)
C89 0.038(3) 0.046(3) 0.066(4) -0.020(3) 0.014(3) -0.018(3)
C90 0.082(6) 0.155(10) 0.094(6) -0.053(7) 0.022(5) -0.089(7)
C91 0.047(4) 0.040(4) 0.144(8) -0.001(4) 0.028(5) -0.011(3)
C92 0.054(4) 0.069(5) 0.095(6) -0.039(4) 0.037(4) -0.025(4)
C101 0.074(5) 0.043(4) 0.038(3) 0.000(2) 0.004(3) -0.020(3)
C102 0.097(7) 0.098(8) 0.071(5) -0.003(5) 0.028(5) -0.045(6)
C103 0.157(11) 0.056(5) 0.067(5) 0.005(4) 0.021(6) -0.028(6)
C104 0.183(12) 0.114(9) 0.047(4) 0.026(5) -0.042(6) -0.090(9)
C105 0.043(3) 0.062(4) 0.039(3) -0.008(3) 0.003(2) -0.020(3)
C106 0.047(4) 0.071(5) 0.073(5) -0.024(4) 0.010(3) -0.011(4)
C107 0.054(4) 0.099(7) 0.058(4) -0.010(4) -0.009(3) -0.033(4)
C108 0.052(4) 0.078(5) 0.059(4) 0.002(3) 0.007(3) -0.028(4)
C109 0.049(3) 0.050(4) 0.049(3) -0.025(3) 0.009(2) -0.013(3)
C110 0.077(5) 0.072(5) 0.058(4) -0.034(4) 0.002(4) -0.016(4)
C111 0.072(5) 0.043(4) 0.070(4) -0.021(3) 0.013(4) -0.016(3)
C112 0.056(5) 0.078(6) 0.093(6) -0.044(5) 0.024(4) -0.016(4)
C121 0.049(6) 0.073(6) 0.074(6) -0.024(5) -0.008(5) -0.023(5)
C122 0.055(6) 0.087(7) 0.076(7) -0.004(6) 0.007(5) -0.029(5)
C123 0.067(7) 0.098(8) 0.092(8) 0.007(7) 0.015(6) -0.022(7)
C124 0.072(7) 0.090(8) 0.088(8) 0.006(6) 0.010(6) -0.027(6)
C125 0.060(6) 0.074(7) 0.063(6) -0.012(5) 0.009(5) -0.020(6)
C126 0.052(6) 0.070(7) 0.067(6) -0.015(5) 0.006(5) -0.021(5)
C127 0.076(9) 0.074(9) 0.134(12) -0.050(9) 0.008(8) -0.021(7)
C128 0.064(8) 0.087(9) 0.070(8) 0.004(8) 0.012(8) -0.017(8)
C129 0.061(8) 0.086(10) 0.069(8) -0.008(8) 0.012(7) -0.019(8)
C130 0.057(9) 0.087(9) 0.074(8) -0.023(8) 0.007(8) -0.033(8)
C131 0.061(9) 0.085(10) 0.068(9) -0.024(8) 0.002(8) -0.029(8)
C132 0.070(9) 0.078(9) 0.085(10) -0.013(9) 0.000(8) -0.033(8)
C133 0.063(8) 0.085(9) 0.080(9) -0.001(8) 0.016(8) -0.030(8)
C134 0.076(15) 0.098(18) 0.103(17) 0.013(15) 0.024(13) 0.002(14)

loop_
_atom_type_symbol
_atom_type_description
_atom_type_scat_dispersion_real
_atom_type_scat_dispersion_imag
_atom_type_scat_source
C C 0.0181 0.0091 'International Tables Vol C Tables 4.2.6.8 and 6.1.1.4'
H H 0.0000 0.0000 'International Tables Vol C Tables 4.2.6.8 and 6.1.1.4'
K K 0.3868 1.0657 'International Tables Vol C Tables 4.2.6.8 and 6.1.1.4'
O O 0.0492 0.0322 'International Tables Vol C Tables 4.2.6.8 and 6.1.1.4'
Si Si 0.2541 0.3302 'International Tables Vol C Tables 4.2.6.8 and 6.1.1.4'
U U -4.3638 13.4090 'International Tables Vol C Tables 4.2.6.8 and 6.1.1.4'

loop_
_exptl_crystal_face_index_h
_exptl_crystal_face_index_k
_exptl_crystal_face_index_l
_exptl_crystal_face_perp_dist
9 4 0 0.1948
0 -1 -16 0.0928
-9 -4 -4 0.1161
-1 1 16 0.0565
-2 -11 -4 0.0995
3 5 -13 0.1095
1 11 5 0.0708
-3 -1 16 0.0668
1 2 16 0.0674
6 -4 -7 0.1699
0 -1 16 0.0535
6 -5 2 0.1855
-6 5 -5 0.1072
0 -10 -2 0.0995
-1 -9 5 0.0782
2 -2 -16 0.1115
1 8 -9 0.0942
-1 -8 -14 0.1021
-4 -11 -3 0.0945
7 10 7 0.1506
4 8 13 0.1016
8 7 6 0.1679
4 5 15 0.1006
-6 -7 -11 0.1119
8 0 -6 0.1815
2 0 -16 0.1026

loop_
_geom_angle_atom_site_label_1
_geom_angle_atom_site_label_2
_geom_angle_atom_site_label_3
_geom_angle
O123 U1 O121 65.2(5)
O123 U1 O122 63.8(6)
O121 U1 O122 64.0(4)
O123 U1 O1 112.2(6)
O121 U1 O1 158.4(3)
O122 U1 O1 95.2(4)
O123 U1 O41 159.5(6)
O121 U1 O41 95.1(2)
O122 U1 O41 114.1(4)
O1 U1 O41 88.20(14)
O123 U1 O21 92.9(6)
O121 U1 O21 112.3(3)
O122 U1 O21 156.2(4)
O1 U1 O21 88.95(14)
O41 U1 O21 89.36(13)
O123 U1 U2 38.9(5)
O121 U1 U2 37.0(2)
O122 U1 U2 38.0(4)
O1 U1 U2 127.37(10)
O41 U1 U2 126.28(10)
O21 U1 U2 124.60(10)
O123 U1 K1 140.6(5)
O121 U1 K1 141.6(2)
O122 U1 K1 144.0(4)
O1 U1 K1 54.47(10)
O41 U1 K1 53.52(10)
O21 U1 K1 53.77(10)
U2 U1 K1 177.985(18)
O123 U1 H122 62(2)
O121 U1 H122 57(2)
O122 U1 H122 7(2)
O1 U1 H122 102(2)
O41 U1 H122 113(3)
O21 U1 H122 154.7(18)
U2 U1 H122 32.1(6)
K1 U1 H122 149.7(6)
O123 U1 H123 7.2(18)
O121 U1 H123 61(2)
O122 U1 H123 57(3)
O1 U1 H123 113(3)
O41 U1 H123 156.3(19)
O21 U1 H123 100(2)
U2 U1 H123 32.3(6)
K1 U1 H123 147.4(6)
H122 U1 H123 54.8(8)
O123 U1 H121 59(3)
O121 U1 H121 6(3)
O122 U1 H121 62(2)
O1 U1 H121 157.5(19)
O41 U1 H121 102(2)
O21 U1 H121 111(3)
U2 U1 H121 32.1(6)
K1 U1 H121 146.3(6)
H122 U1 H121 55.0(8)
H123 U1 H121 54.8(8)
O121 U2 O122 64.1(4)
O121 U2 O123 64.4(5)
O122 U2 O123 62.7(6)
O121 U2 O101 156.3(2)
O122 U2 O101 111.0(4)
O123 U2 O101 92.4(5)
O121 U2 O61 95.5(2)
O122 U2 O61 159.1(4)
O123 U2 O61 114.6(6)
O101 U2 O61 89.57(14)
O121 U2 O81 113.5(2)
O122 U2 O81 94.0(4)
O123 U2 O81 155.7(6)
O101 U2 O81 89.59(14)
O61 U2 O81 89.68(14)
O121 U2 U1 37.3(2)
O122 U2 U1 37.8(3)
O123 U2 U1 37.7(5)
O101 U2 U1 124.47(10)
O61 U2 U1 126.63(10)
O81 U2 U1 125.51(9)
O121 U2 K2 143.6(2)
O122 U2 K2 141.8(3)
O123 U2 K2 141.7(5)
O101 U2 K2 54.67(10)
O61 U2 K2 54.00(10)
O81 U2 K2 54.71(9)
U1 U2 K2 179.107(18)
O121 U2 H122 57(2)
O122 U2 H122 7(2)
O123 U2 H122 61(2)
O101 U2 H122 117(3)
O61 U2 H122 152(3)
O81 U2 H122 96.9(16)
U1 U2 H122 32.1(6)
K2 U2 H122 147.6(6)
O121 U2 H123 61(2)
O122 U2 H123 57(3)
O123 U2 H123 6(2)
O101 U2 H123 96.0(16)
O61 U2 H123 119(3)
O81 U2 H123 150(3)
U1 U2 H123 32.3(6)
K2 U2 H123 147.1(6)
H122 U2 H123 54.8(8)
O121 U2 H121 7(2)
O122 U2 H121 62(2)
O123 U2 H121 58(3)
O101 U2 H121 150(3)
O61 U2 H121 98.2(16)
O81 U2 H121 119(3)
U1 U2 H121 32.1(6)
K2 U2 H121 148.8(6)
H122 U2 H121 55.1(8)
H123 U2 H121 54.9(8)
O23 K1 O4 119.08(12)
O23 K1 O42 122.37(13)
O4 K1 O42 118.05(13)
O23 K1 O41 114.15(12)
O4 K1 O41 106.07(11)
O42 K1 O41 54.22(11)
O23 K1 O21 54.08(11)
O4 K1 O21 112.99(11)
O42 K1 O21 108.11(12)
O41 K1 O21 65.66(10)
O23 K1 O1 106.25(11)
O4 K1 O1 54.30(11)
O42 K1 O1 112.15(12)
O41 K1 O1 64.49(11)
O21 K1 O1 64.88(10)
O23 K1 Si3 123.52(10)
O4 K1 Si3 113.24(9)
O42 K1 Si3 27.43(8)
O41 K1 Si3 26.86(7)
O21 K1 Si3 87.45(8)
O1 K1 Si3 87.31(8)
O23 K1 Si2 27.40(9)
O4 K1 Si2 121.43(9)
O42 K1 Si2 116.35(10)
O41 K1 Si2 88.77(8)
O21 K1 Si2 26.81(7)
O1 K1 Si2 86.38(8)
Si3 K1 Si2 104.89(5)
O23 K1 Si1 113.77(9)
O4 K1 Si1 27.45(8)
O42 K1 Si1 120.10(10)
O41 K1 Si1 85.92(8)
O21 K1 Si1 87.91(8)
O1 K1 Si1 26.95(8)
Si3 K1 Si1 102.63(4)
Si2 K1 Si1 103.47(4)
O23 K1 U1 92.24(9)
O4 K1 U1 92.40(8)
O42 K1 U1 92.42(9)
O41 K1 U1 38.38(7)
O21 K1 U1 38.39(7)
O1 K1 U1 38.30(8)
Si3 K1 U1 65.22(3)
Si2 K1 U1 65.18(3)
Si1 K1 U1 65.22(3)
O102 K2 O64 120.24(13)
O102 K2 O83 118.47(13)
O64 K2 O83 120.64(13)
O102 K2 O61 106.78(12)
O64 K2 O61 54.73(12)
O83 K2 O61 114.24(11)
O102 K2 O101 54.22(11)
O64 K2 O101 114.33(12)
O83 K2 O101 105.82(12)
O61 K2 O101 65.41(11)
O102 K2 O81 113.26(12)
O64 K2 O81 107.29(13)
O83 K2 O81 54.11(11)
O61 K2 O81 65.65(10)
O101 K2 O81 65.11(10)
O102 K2 Si4 116.16(10)
O64 K2 Si4 27.58(10)
O83 K2 Si4 121.46(9)
O61 K2 Si4 27.15(7)
O101 K2 Si4 89.55(9)
O81 K2 Si4 86.30(8)
O102 K2 Si5 119.43(10)
O64 K2 Si5 116.74(11)
O83 K2 Si5 27.25(8)
O61 K2 Si5 89.71(8)
O101 K2 Si5 85.18(8)
O81 K2 Si5 26.87(7)
Si4 K2 Si5 104.64(5)
O102 K2 Si6 27.35(9)
O64 K2 Si6 121.74(9)
O83 K2 Si6 114.04(10)
O61 K2 Si6 86.25(8)
O101 K2 Si6 26.90(7)
O81 K2 Si6 88.59(8)
Si4 K2 Si6 104.68(5)
Si5 K2 Si6 102.45(4)
O102 K2 U2 92.42(9)
O64 K2 U2 93.12(10)
O83 K2 U2 92.47(9)
O61 K2 U2 38.65(7)
O101 K2 U2 38.44(7)
O81 K2 U2 38.67(7)
Si4 K2 U2 65.67(3)
Si5 K2 U2 65.36(3)
Si6 K2 U2 65.26(3)
O1 Si1 O2 116.1(2)
O1 Si1 O3 113.0(2)
O2 Si1 O3 106.6(2)
O1 Si1 O4 104.5(2)
O2 Si1 O4 105.3(2)
O3 Si1 O4 111.0(2)
O1 Si1 K1 55.94(15)
O2 Si1 K1 128.75(16)
O3 Si1 K1 123.33(16)
O4 Si1 K1 48.85(13)
O21 Si2 O22 115.1(2)
O21 Si2 O24 114.5(2)
O22 Si2 O24 106.3(2)
O21 Si2 O23 103.3(2)
O22 Si2 O23 106.0(2)
O24 Si2 O23 111.3(2)
O21 Si2 K1 55.00(14)
O22 Si2 K1 128.85(17)
O24 Si2 K1 123.69(15)
O23 Si2 K1 48.67(13)
O41 Si3 O43 116.0(2)
O41 Si3 O44 113.4(2)
O43 Si3 O44 106.4(2)
O41 Si3 O42 104.0(2)
O43 Si3 O42 105.0(2)
O44 Si3 O42 111.8(2)
O41 Si3 K1 54.81(14)
O43 Si3 K1 127.88(15)
O44 Si3 K1 124.66(15)
O42 Si3 K1 49.42(13)
O61 Si4 O63 115.4(3)
O61 Si4 O62 114.1(2)
O63 Si4 O62 106.0(2)
O61 Si4 O64 104.2(2)
O63 Si4 O64 105.0(3)
O62 Si4 O64 111.9(3)
O61 Si4 K2 55.73(14)
O63 Si4 K2 124.14(18)
O62 Si4 K2 128.59(17)
O64 Si4 K2 48.45(15)
O81 Si5 O84 115.8(2)
O81 Si5 O82 114.1(2)
O84 Si5 O82 106.1(2)
O81 Si5 O83 103.92(19)
O84 Si5 O83 105.3(2)
O82 Si5 O83 111.3(2)
O81 Si5 K2 56.04(14)
O84 Si5 K2 124.33(16)
O82 Si5 K2 128.11(15)
O83 Si5 K2 47.89(13)
O101 Si6 O104 115.6(2)
O101 Si6 O103 113.7(2)
O104 Si6 O103 106.4(2)
O101 Si6 O102 103.7(2)
O104 Si6 O102 105.3(2)
O103 Si6 O102 111.9(2)
O101 Si6 K2 55.96(15)
O104 Si6 K2 125.69(17)
O103 Si6 K2 126.60(16)
O102 Si6 K2 47.77(13)
Si1 O1 U1 174.7(2)
Si1 O1 K1 97.11(18)
U1 O1 K1 87.24(12)
C1 O2 Si1 130.9(4)
C4 O3 Si1 130.9(4)
C8 O4 Si1 130.7(4)
C8 O4 K1 125.6(3)
Si1 O4 K1 103.70(17)
Si2 O21 U1 173.3(2)
Si2 O21 K1 98.19(17)
U1 O21 K1 87.83(11)
C21 O22 Si2 132.2(4)
C25 O23 Si2 130.7(4)
C25 O23 K1 125.4(3)
Si2 O23 K1 103.92(17)
C29 O24 Si2 131.0(4)
Si3 O41 U1 173.0(2)
Si3 O41 K1 98.32(17)
U1 O41 K1 88.10(11)
C41 O42 Si3 130.3(4)
C41 O42 K1 126.2(4)
Si3 O42 K1 103.15(17)
C45 O43 Si3 130.5(4)
C49 O44 Si3 130.7(3)
Si4 O61 U2 171.7(2)
Si4 O61 K2 97.12(17)
U2 O61 K2 87.34(12)
C61 O62 Si4 130.9(4)
C65B O63 Si4 139.4(8)
C65A O63 Si4 128.7(7)
C69 O64 Si4 129.9(5)
C69 O64 K2 125.2(4)
Si4 O64 K2 103.97(19)
Si5 O81 U2 171.2(2)
Si5 O81 K2 97.09(17)
U2 O81 K2 86.62(11)
C81 O82 Si5 132.0(4)
C85 O83 Si5 130.1(4)
C85 O83 K2 124.7(3)
Si5 O83 K2 104.87(17)
C89 O84 Si5 132.0(4)
Si6 O101 U2 173.1(2)
Si6 O101 K2 97.14(18)
U2 O101 K2 86.89(11)
C101 O102 Si6 130.3(4)
C101 O102 K2 124.2(4)
Si6 O102 K2 104.88(17)
C105 O103 Si6 131.7(3)
C109 O104 Si6 131.6(4)
U2 O121 U1 105.7(3)
U2 O121 H121 60(8)
U1 O121 H121 57(9)
U1 O122 U2 104.2(6)
U1 O122 H122 58(7)
U2 O122 H122 56(8)
U1 O123 U2 103.4(8)
U1 O123 H123 60(6)
U2 O123 H123 47(9)
O2 C1 C2 111.2(5)
O2 C1 C3 108.2(5)
C2 C1 C3 111.1(7)
O2 C1 C02F 105.5(6)
C2 C1 C02F 110.9(7)
C3 C1 C02F 109.8(6)
C1 C2 H2A 109.5
C1 C2 H2B 109.5
H2A C2 H2B 109.5
C1 C2 H2C 109.5
H2A C2 H2C 109.5
H2B C2 H2C 109.5
C1 C02F H02A 109.5
C1 C02F H02B 109.5
H02A C02F H02B 109.5
C1 C02F H02C 109.5
H02A C02F H02C 109.5
H02B C02F H02C 109.5
C1 C3 H3A 109.5
C1 C3 H3B 109.5
H3A C3 H3B 109.5
C1 C3 H3C 109.5
H3A C3 H3C 109.5
H3B C3 H3C 109.5
O3 C4 C5 108.7(5)
O3 C4 C6 104.8(5)
C5 C4 C6 110.6(6)
O3 C4 C7 111.4(5)
C5 C4 C7 110.2(6)
C6 C4 C7 111.0(6)
C4 C5 H5A 109.5
C4 C5 H5B 109.5
H5A C5 H5B 109.5
C4 C5 H5C 109.5
H5A C5 H5C 109.5
H5B C5 H5C 109.5
C4 C6 H6A 109.5
C4 C6 H6B 109.5
H6A C6 H6B 109.5
C4 C6 H6C 109.5
H6A C6 H6C 109.5
H6B C6 H6C 109.5
C4 C7 H7A 109.5
C4 C7 H7B 109.5
H7A C7 H7B 109.5
C4 C7 H7C 109.5
H7A C7 H7C 109.5
H7B C7 H7C 109.5
O4 C8 C10 106.1(5)
O4 C8 C9 110.8(5)
C10 C8 C9 111.2(6)
O4 C8 C11 107.7(5)
C10 C8 C11 111.5(5)
C9 C8 C11 109.5(6)
C8 C9 H9A 109.5
C8 C9 H9B 109.5
H9A C9 H9B 109.5
C8 C9 H9C 109.5
H9A C9 H9C 109.5
H9B C9 H9C 109.5
C8 C10 H10A 109.5
C8 C10 H10B 109.5
H10A C10 H10B 109.5
C8 C10 H10C 109.5
H10A C10 H10C 109.5
H10B C10 H10C 109.5
C8 C11 H11A 109.5
C8 C11 H11B 109.5
H11A C11 H11B 109.5
C8 C11 H11C 109.5
H11A C11 H11C 109.5
H11B C11 H11C 109.5
O22 C21 C23 110.9(5)
O22 C21 C22 108.3(5)
C23 C21 C22 110.7(7)
O22 C21 C24 105.5(6)
C23 C21 C24 109.9(7)
C22 C21 C24 111.3(6)
C21 C22 H22A 109.5
C21 C22 H22B 109.5
H22A C22 H22B 109.5
C21 C22 H22C 109.5
H22A C22 H22C 109.5
H22B C22 H22C 109.5
C21 C23 H23A 109.5
C21 C23 H23B 109.5
H23A C23 H23B 109.5
C21 C23 H23C 109.5
H23A C23 H23C 109.5
H23B C23 H23C 109.5
C21 C24 H24A 109.5
C21 C24 H24B 109.5
H24A C24 H24B 109.5
C21 C24 H24C 109.5
H24A C24 H24C 109.5
H24B C24 H24C 109.5
O23 C25 C28 111.1(6)
O23 C25 C27 104.4(5)
C28 C25 C27 110.9(7)
O23 C25 C26 110.1(5)
C28 C25 C26 109.8(6)
C27 C25 C26 110.4(8)
C25 C26 H26A 109.5
C25 C26 H26B 109.5
H26A C26 H26B 109.5
C25 C26 H26C 109.5
H26A C26 H26C 109.5
H26B C26 H26C 109.5
C25 C27 H27A 109.5
C25 C27 H27B 109.5
H27A C27 H27B 109.5
C25 C27 H27C 109.5
H27A C27 H27C 109.5
H27B C27 H27C 109.5
C25 C28 H28A 109.5
C25 C28 H28B 109.5
H28A C28 H28B 109.5
C25 C28 H28C 109.5
H28A C28 H28C 109.5
H28B C28 H28C 109.5
O24 C29 C30 108.6(6)
O24 C29 C32 110.3(6)
C30 C29 C32 111.1(6)
O24 C29 C31 104.1(6)
C30 C29 C31 111.9(7)
C32 C29 C31 110.5(7)
C29 C30 H30A 109.5
C29 C30 H30B 109.5
H30A C30 H30B 109.5
C29 C30 H30C 109.5
H30A C30 H30C 109.5
H30B C30 H30C 109.5
C29 C31 H31A 109.5
C29 C31 H31B 109.5
H31A C31 H31B 109.5
C29 C31 H31C 109.5
H31A C31 H31C 109.5
H31B C31 H31C 109.5
C29 C32 H32A 109.5
C29 C32 H32B 109.5
H32A C32 H32B 109.5
C29 C32 H32C 109.5
H32A C32 H32C 109.5
H32B C32 H32C 109.5
O42 C41 C42 105.6(6)
O42 C41 C44 110.7(6)
C42 C41 C44 111.2(8)
O42 C41 C43 108.5(6)
C42 C41 C43 110.5(8)
C44 C41 C43 110.2(8)
C41 C42 H42A 109.5
C41 C42 H42B 109.5
H42A C42 H42B 109.5
C41 C42 H42C 109.5
H42A C42 H42C 109.5
H42B C42 H42C 109.5
C41 C43 H43A 109.5
C41 C43 H43B 109.5
H43A C43 H43B 109.5
C41 C43 H43C 109.5
H43A C43 H43C 109.5
H43B C43 H43C 109.5
C41 C44 H44A 109.5
C41 C44 H44B 109.5
H44A C44 H44B 109.5
C41 C44 H44C 109.5
H44A C44 H44C 109.5
H44B C44 H44C 109.5
O43 C45 C47 104.7(6)
O43 C45 C48 111.5(5)
C47 C45 C48 110.7(6)
O43 C45 C46 108.3(6)
C47 C45 C46 111.4(6)
C48 C45 C46 110.1(6)
C45 C46 H46A 109.5
C45 C46 H46B 109.5
H46A C46 H46B 109.5
C45 C46 H46C 109.5
H46A C46 H46C 109.5
H46B C46 H46C 109.5
C45 C47 H47A 109.5
C45 C47 H47B 109.5
H47A C47 H47B 109.5
C45 C47 H47C 109.5
H47A C47 H47C 109.5
H47B C47 H47C 109.5
C45 C48 H48A 109.5
C45 C48 H48B 109.5
H48A C48 H48B 109.5
C45 C48 H48C 109.5
H48A C48 H48C 109.5
H48B C48 H48C 109.5
O44 C49 C51 111.5(5)
O44 C49 C50 109.3(5)
C51 C49 C50 110.3(5)
O44 C49 C52 105.6(5)
C51 C49 C52 110.3(5)
C50 C49 C52 109.7(6)
C49 C50 H50A 109.5
C49 C50 H50B 109.5
H50A C50 H50B 109.5
C49 C50 H50C 109.5
H50A C50 H50C 109.5
H50B C50 H50C 109.5
C49 C51 H51A 109.5
C49 C51 H51B 109.5
H51A C51 H51B 109.5
C49 C51 H51C 109.5
H51A C51 H51C 109.5
H51B C51 H51C 109.5
C49 C52 H52A 109.5
C49 C52 H52B 109.5
H52A C52 H52B 109.5
C49 C52 H52C 109.5
H52A C52 H52C 109.5
H52B C52 H52C 109.5
O62 C61 C64 108.3(7)
O62 C61 C63 110.7(5)
C64 C61 C63 110.8(7)
O62 C61 C62 104.8(5)
C64 C61 C62 110.8(7)
C63 C61 C62 111.3(7)
C61 C62 H62A 109.5
C61 C62 H62B 109.5
H62A C62 H62B 109.5
C61 C62 H62C 109.5
H62A C62 H62C 109.5
H62B C62 H62C 109.5
C61 C63 H63A 109.5
C61 C63 H63B 109.5
H63A C63 H63B 109.5
C61 C63 H63C 109.5
H63A C63 H63C 109.5
H63B C63 H63C 109.5
C61 C64 H64A 109.5
C61 C64 H64B 109.5
H64A C64 H64B 109.5
C61 C64 H64C 109.5
H64A C64 H64C 109.5
H64B C64 H64C 109.5
O63 C65A C68A 118.6(11)
O63 C65A C67A 109.1(12)
C68A C65A C67A 108.1(11)
O63 C65A C66A 105.5(11)
C68A C65A C66A 107.7(11)
C67A C65A C66A 107.3(11)
O63 C65B C67B 110.4(13)
O63 C65B C66B 99.9(12)
C67B C65B C66B 113.2(12)
O63 C65B C68B 106.2(12)
C67B C65B C68B 113.4(12)
C66B C65B C68B 112.6(12)
C65A C66A H66A 109.5
C65A C66A H66B 109.5
H66A C66A H66B 109.5
C65A C66A H66C 109.5
H66A C66A H66C 109.5
H66B C66A H66C 109.5
C65B C66B H66D 109.5
C65B C66B H66E 109.5
H66D C66B H66E 109.5
C65B C66B H66F 109.5
H66D C66B H66F 109.5
H66E C66B H66F 109.5
C65A C67A H67A 109.5
C65A C67A H67B 109.5
H67A C67A H67B 109.5
C65A C67A H67C 109.5
H67A C67A H67C 109.5
H67B C67A H67C 109.5
C65B C67B H67D 109.5
C65B C67B H67E 109.5
H67D C67B H67E 109.5
C65B C67B H67F 109.5
H67D C67B H67F 109.5
H67E C67B H67F 109.5
C65A C68A H68A 109.5
C65A C68A H68B 109.5
H68A C68A H68B 109.5
C65A C68A H68C 109.5
H68A C68A H68C 109.5
H68B C68A H68C 109.5
C65B C68B H68D 109.5
C65B C68B H68E 109.5
H68D C68B H68E 109.5
C65B C68B H68F 109.5
H68D C68B H68F 109.5
H68E C68B H68F 109.5
O64 C69 C72 105.3(6)
O64 C69 C71 108.3(7)
C72 C69 C71 111.3(8)
O64 C69 C70 109.9(6)
C72 C69 C70 110.5(8)
C71 C69 C70 111.3(7)
C69 C70 H70A 109.5
C69 C70 H70B 109.5
H70A C70 H70B 109.5
C69 C70 H70C 109.5
H70A C70 H70C 109.5
H70B C70 H70C 109.5
C69 C71 H71A 109.5
C69 C71 H71B 109.5
H71A C71 H71B 109.5
C69 C71 H71C 109.5
H71A C71 H71C 109.5
H71B C71 H71C 109.5
C69 C72 H72A 109.5
C69 C72 H72B 109.5
H72A C72 H72B 109.5
C69 C72 H72C 109.5
H72A C72 H72C 109.5
H72B C72 H72C 109.5
O82 C81 C84 108.8(6)
O82 C81 C83 105.4(5)
C84 C81 C83 111.1(6)
O82 C81 C82 110.2(5)
C84 C81 C82 111.5(6)
C83 C81 C82 109.7(6)
C81 C82 H82A 109.5
C81 C82 H82B 109.5
H82A C82 H82B 109.5
C81 C82 H82C 109.5
H82A C82 H82C 109.5
H82B C82 H82C 109.5
C81 C83 H83A 109.5
C81 C83 H83B 109.5
H83A C83 H83B 109.5
C81 C83 H83C 109.5
H83A C83 H83C 109.5
H83B C83 H83C 109.5
C81 C84 H84A 109.5
C81 C84 H84B 109.5
H84A C84 H84B 109.5
C81 C84 H84C 109.5
H84A C84 H84C 109.5
H84B C84 H84C 109.5
O83 C85 C88 108.6(5)
O83 C85 C87 105.6(5)
C88 C85 C87 110.9(6)
O83 C85 C86 111.2(5)
C88 C85 C86 111.0(6)
C87 C85 C86 109.4(6)
C85 C86 H86A 109.5
C85 C86 H86B 109.5
H86A C86 H86B 109.5
C85 C86 H86C 109.5
H86A C86 H86C 109.5
H86B C86 H86C 109.5
C85 C87 H87A 109.5
C85 C87 H87B 109.5
H87A C87 H87B 109.5
C85 C87 H87C 109.5
H87A C87 H87C 109.5
H87B C87 H87C 109.5
C85 C88 H88A 109.5
C85 C88 H88B 109.5
H88A C88 H88B 109.5
C85 C88 H88C 109.5
H88A C88 H88C 109.5
H88B C88 H88C 109.5
O84 C89 C90 104.7(6)
O84 C89 C92 108.3(5)
C90 C89 C92 110.9(7)
O84 C89 C91 110.3(5)
C90 C89 C91 112.3(8)
C92 C89 C91 110.2(7)
C89 C90 H90A 109.5
C89 C90 H90B 109.5
H90A C90 H90B 109.5
C89 C90 H90C 109.5
H90A C90 H90C 109.5
H90B C90 H90C 109.5
C89 C91 H91A 109.5
C89 C91 H91B 109.5
H91A C91 H91B 109.5
C89 C91 H91C 109.5
H91A C91 H91C 109.5
H91B C91 H91C 109.5
C89 C92 H92A 109.5
C89 C92 H92B 109.5
H92A C92 H92B 109.5
C89 C92 H92C 109.5
H92A C92 H92C 109.5
H92B C92 H92C 109.5
O102 C101 C103 106.4(6)
O102 C101 C104 111.7(6)
C103 C101 C104 116.6(9)
O102 C101 C102 107.6(6)
C103 C101 C102 106.8(8)
C104 C101 C102 107.3(8)
C101 C102 H10D 109.5
C101 C102 H10E 109.5
H10D C102 H10E 109.5
C101 C102 H10F 109.5
H10D C102 H10F 109.5
H10E C102 H10F 109.5
C101 C103 H10G 109.5
C101 C103 H10H 109.5
H10G C103 H10H 109.5
C101 C103 H10I 109.5
H10G C103 H10I 109.5
H10H C103 H10I 109.5
C101 C104 H10J 109.5
C101 C104 H10K 109.5
H10J C104 H10K 109.5
C101 C104 H10L 109.5
H10J C104 H10L 109.5
H10K C104 H10L 109.5
O103 C105 C108 109.5(5)
O103 C105 C106 110.6(6)
C108 C105 C106 110.9(6)
O103 C105 C107 105.4(5)
C108 C105 C107 110.0(6)
C106 C105 C107 110.3(6)
C105 C106 H10M 109.5
C105 C106 H10N 109.5
H10M C106 H10N 109.5
C105 C106 H10O 109.5
H10M C106 H10O 109.5
H10N C106 H10O 109.5
C105 C107 H10P 109.5
C105 C107 H10Q 109.5
H10P C107 H10Q 109.5
C105 C107 H10R 109.5
H10P C107 H10R 109.5
H10Q C107 H10R 109.5
C105 C108 H10S 109.5
C105 C108 H10T 109.5
H10S C108 H10T 109.5
C105 C108 H10U 109.5
H10S C108 H10U 109.5
H10T C108 H10U 109.5
O104 C109 C110 108.4(6)
O104 C109 C111 111.0(5)
C110 C109 C111 110.3(7)
O104 C109 C112 104.8(6)
C110 C109 C112 111.4(6)
C111 C109 C112 110.8(7)
C109 C110 H11D 109.5
C109 C110 H11E 109.5
H11D C110 H11E 109.5
C109 C110 H11F 109.5
H11D C110 H11F 109.5
H11E C110 H11F 109.5
C109 C111 H11G 109.5
C109 C111 H11H 109.5
H11G C111 H11H 109.5
C109 C111 H11I 109.5
H11G C111 H11I 109.5
H11H C111 H11I 109.5
C109 C112 H11J 109.5
C109 C112 H11K 109.5
H11J C112 H11K 109.5
C109 C112 H11L 109.5
H11J C112 H11L 109.5
H11K C112 H11L 109.5
C122 C121 C126 120.0
C122 C121 C127 121.6(9)
C126 C121 C127 118.3(9)
C123 C122 C121 120.0
C123 C122 H12A 120.0
C121 C122 H12A 120.0
C122 C123 C124 120.0
C122 C123 H12B 120.0
C124 C123 H12B 120.0
C125 C124 C123 120.0
C125 C124 H124 120.0
C123 C124 H124 120.0
C124 C125 C126 120.0
C124 C125 H125 120.0
C126 C125 H125 120.0
C125 C126 C121 120.0
C125 C126 H126 120.0
C121 C126 H126 120.0
C121 C127 H12C 109.5
C121 C127 H12D 109.5
H12C C127 H12D 109.5
C121 C127 H12E 109.5
H12C C127 H12E 109.5
H12D C127 H12E 109.5
C129 C128 C133 120.0
C129 C128 C134 129.0(18)
C133 C128 C134 110.9(18)
C128 C129 C130 120.0
C128 C129 H129 120.0
C130 C129 H129 120.0
C131 C130 C129 120.0
C131 C130 H130 120.0
C129 C130 H130 120.0
C130 C131 C132 120.0
C130 C131 H131 120.0
C132 C131 H131 120.0
C131 C132 C133 120.0
C131 C132 H132 120.0
C133 C132 H132 120.0
C132 C133 C128 120.0
C132 C133 H133 120.0
C128 C133 H133 120.0
C128 C134 H13A 109.5
C128 C134 H13B 109.5
H13A C134 H13B 109.5
C128 C134 H13C 109.5
H13A C134 H13C 109.5
H13B C134 H13C 109.5

loop_
_geom_bond_atom_site_label_1
_geom_bond_atom_site_label_2
_geom_bond_distance
U1 O123 2.141(19)
U1 O121 2.143(8)
U1 O122 2.154(13)
U1 O1 2.218(4)
U1 O41 2.221(3)
U1 O21 2.222(3)
U1 U2 3.4059(2)
U1 K1 3.5751(11)
U1 H122 2.012(15)
U1 H123 2.015(15)
U1 H121 2.010(15)
U2 O121 2.129(8)
U2 O122 2.162(13)
U2 O123 2.198(19)
U2 O101 2.216(3)
U2 O61 2.226(4)
U2 O81 2.228(3)
U2 K2 3.5601(11)
U2 H122 2.011(15)
U2 H123 2.014(15)
U2 H121 2.009(15)
K1 O23 2.698(4)
K1 O4 2.704(4)
K1 O42 2.716(4)
K1 O41 2.876(4)
K1 O21 2.886(4)
K1 O1 2.913(4)
K1 Si3 3.4823(17)
K1 Si2 3.4874(18)
K1 Si1 3.4889(18)
K2 O102 2.669(4)
K2 O64 2.670(4)
K2 O83 2.673(4)
K2 O61 2.883(4)
K2 O101 2.909(4)
K2 O81 2.911(4)
K2 Si4 3.462(2)
K2 Si5 3.4829(17)
K2 Si6 3.4830(18)
Si1 O1 1.594(4)
Si1 O2 1.615(4)
Si1 O3 1.623(4)
Si1 O4 1.655(4)
Si2 O21 1.589(4)
Si2 O22 1.617(4)
Si2 O24 1.623(4)
Si2 O23 1.654(4)
Si3 O41 1.590(3)
Si3 O43 1.613(4)
Si3 O44 1.626(4)
Si3 O42 1.648(4)
Si4 O61 1.592(4)
Si4 O63 1.610(5)
Si4 O62 1.620(4)
Si4 O64 1.652(5)
Si5 O81 1.586(4)
Si5 O84 1.616(4)
Si5 O82 1.623(4)
Si5 O83 1.650(4)
Si6 O101 1.588(4)
Si6 O104 1.620(4)
Si6 O103 1.625(4)
Si6 O102 1.655(4)
O2 C1 1.446(7)
O3 C4 1.438(7)
O4 C8 1.448(6)
O22 C21 1.442(7)
O23 C25 1.455(7)
O24 C29 1.452(7)
O42 C41 1.449(7)
O43 C45 1.445(7)
O44 C49 1.435(7)
O62 C61 1.450(7)
O63 C65B 1.430(15)
O63 C65A 1.471(13)
O64 C69 1.456(8)
O82 C81 1.432(7)
O83 C85 1.444(7)
O84 C89 1.438(7)
O102 C101 1.438(7)
O103 C105 1.439(7)
O104 C109 1.437(7)
O121 H121 0.27(8)
O122 H122 0.30(8)
O123 H123 0.29(6)
C1 C2 1.511(9)
C1 C3 1.523(9)
C1 C02F 1.530(9)
C2 H2A 0.9800
C2 H2B 0.9800
C2 H2C 0.9800
C02F H02A 0.9800
C02F H02B 0.9800
C02F H02C 0.9800
C3 H3A 0.9800
C3 H3B 0.9800
C3 H3C 0.9800
C4 C5 1.522(10)
C4 C6 1.530(8)
C4 C7 1.532(9)
C5 H5A 0.9800
C5 H5B 0.9800
C5 H5C 0.9800
C6 H6A 0.9800
C6 H6B 0.9800
C6 H6C 0.9800
C7 H7A 0.9800
C7 H7B 0.9800
C7 H7C 0.9800
C8 C10 1.496(9)
C8 C9 1.516(8)
C8 C11 1.538(8)
C9 H9A 0.9800
C9 H9B 0.9800
C9 H9C 0.9800
C10 H10A 0.9800
C10 H10B 0.9800
C10 H10C 0.9800
C11 H11A 0.9800
C11 H11B 0.9800
C11 H11C 0.9800
C21 C23 1.513(10)
C21 C22 1.514(10)
C21 C24 1.518(10)
C22 H22A 0.9800
C22 H22B 0.9800
C22 H22C 0.9800
C23 H23A 0.9800
C23 H23B 0.9800
C23 H23C 0.9800
C24 H24A 0.9800
C24 H24B 0.9800
C24 H24C 0.9800
C25 C28 1.507(10)
C25 C27 1.514(11)
C25 C26 1.529(9)
C26 H26A 0.9800
C26 H26B 0.9800
C26 H26C 0.9800
C27 H27A 0.9800
C27 H27B 0.9800
C27 H27C 0.9800
C28 H28A 0.9800
C28 H28B 0.9800
C28 H28C 0.9800
C29 C30 1.510(12)
C29 C32 1.530(9)
C29 C31 1.536(9)
C30 H30A 0.9800
C30 H30B 0.9800
C30 H30C 0.9800
C31 H31A 0.9800
C31 H31B 0.9800
C31 H31C 0.9800
C32 H32A 0.9800
C32 H32B 0.9800
C32 H32C 0.9800
C41 C42 1.486(12)
C41 C44 1.506(10)
C41 C43 1.520(13)
C42 H42A 0.9800
C42 H42B 0.9800
C42 H42C 0.9800
C43 H43A 0.9800
C43 H43B 0.9800
C43 H43C 0.9800
C44 H44A 0.9800
C44 H44B 0.9800
C44 H44C 0.9800
C45 C47 1.512(10)
C45 C48 1.520(9)
C45 C46 1.527(9)
C46 H46A 0.9800
C46 H46B 0.9800
C46 H46C 0.9800
C47 H47A 0.9800
C47 H47B 0.9800
C47 H47C 0.9800
C48 H48A 0.9800
C48 H48B 0.9800
C48 H48C 0.9800
C49 C51 1.512(8)
C49 C50 1.512(9)
C49 C52 1.525(7)
C50 H50A 0.9800
C50 H50B 0.9800
C50 H50C 0.9800
C51 H51A 0.9800
C51 H51B 0.9800
C51 H51C 0.9800
C52 H52A 0.9800
C52 H52B 0.9800
C52 H52C 0.9800
C61 C64 1.501(11)
C61 C63 1.516(11)
C61 C62 1.519(10)
C62 H62A 0.9800
C62 H62B 0.9800
C62 H62C 0.9800
C63 H63A 0.9800
C63 H63B 0.9800
C63 H63C 0.9800
C64 H64A 0.9800
C64 H64B 0.9800
C64 H64C 0.9800
C65A C68A 1.523(14)
C65A C67A 1.529(14)
C65A C66A 1.535(14)
C65B C67B 1.485(14)
C65B C66B 1.488(14)
C65B C68B 1.495(15)
C66A H66A 0.9800
C66A H66B 0.9800
C66A H66C 0.9800
C66B H66D 0.9800
C66B H66E 0.9800
C66B H66F 0.9800
C67A H67A 0.9800
C67A H67B 0.9800
C67A H67C 0.9800
C67B H67D 0.9800
C67B H67E 0.9800
C67B H67F 0.9800
C68A H68A 0.9800
C68A H68B 0.9800
C68A H68C 0.9800
C68B H68D 0.9800
C68B H68E 0.9800
C68B H68F 0.9800
C69 C72 1.511(13)
C69 C71 1.518(10)
C69 C70 1.526(10)
C70 H70A 0.9800
C70 H70B 0.9800
C70 H70C 0.9800
C71 H71A 0.9800
C71 H71B 0.9800
C71 H71C 0.9800
C72 H72A 0.9800
C72 H72B 0.9800
C72 H72C 0.9800
C81 C84 1.521(9)
C81 C83 1.523(9)
C81 C82 1.537(9)
C82 H82A 0.9800
C82 H82B 0.9800
C82 H82C 0.9800
C83 H83A 0.9800
C83 H83B 0.9800
C83 H83C 0.9800
C84 H84A 0.9800
C84 H84B 0.9800
C84 H84C 0.9800
C85 C88 1.509(9)
C85 C87 1.523(10)
C85 C86 1.527(8)
C86 H86A 0.9800
C86 H86B 0.9800
C86 H86C 0.9800
C87 H87A 0.9800
C87 H87B 0.9800
C87 H87C 0.9800
C88 H88A 0.9800
C88 H88B 0.9800
C88 H88C 0.9800
C89 C90 1.507(10)
C89 C92 1.510(8)
C89 C91 1.514(10)
C90 H90A 0.9800
C90 H90B 0.9800
C90 H90C 0.9800
C91 H91A 0.9800
C91 H91B 0.9800
C91 H91C 0.9800
C92 H92A 0.9800
C92 H92B 0.9800
C92 H92C 0.9800
C101 C103 1.464(11)
C101 C104 1.485(11)
C101 C102 1.566(12)
C102 H10D 0.9800
C102 H10E 0.9800
C102 H10F 0.9800
C103 H10G 0.9800
C103 H10H 0.9800
C103 H10I 0.9800
C104 H10J 0.9800
C104 H10K 0.9800
C104 H10L 0.9800
C105 C108 1.520(9)
C105 C106 1.522(10)
C105 C107 1.525(9)
C106 H10M 0.9800
C106 H10N 0.9800
C106 H10O 0.9800
C107 H10P 0.9800
C107 H10Q 0.9800
C107 H10R 0.9800
C108 H10S 0.9800
C108 H10T 0.9800
C108 H10U 0.9800
C109 C110 1.517(10)
C109 C111 1.519(10)
C109 C112 1.522(9)
C110 H11D 0.9800
C110 H11E 0.9800
C110 H11F 0.9800
C111 H11G 0.9800
C111 H11H 0.9800
C111 H11I 0.9800
C112 H11J 0.9800
C112 H11K 0.9800
C112 H11L 0.9800
C121 C122 1.3900
C121 C126 1.3900
C121 C127 1.478(17)
C122 C123 1.3900
C122 H12A 0.9500
C123 C124 1.3900
C123 H12B 0.9500
C124 C125 1.3900
C124 H124 0.9500
C125 C126 1.3900
C125 H125 0.9500
C126 H126 0.9500
C127 H12C 0.9800
C127 H12D 0.9800
C127 H12E 0.9800
C128 C129 1.3900
C128 C133 1.3900
C128 C134 1.48(4)
C129 C130 1.3900
C129 H129 0.9500
C130 C131 1.3900
C130 H130 0.9500
C131 C132 1.3900
C131 H131 0.9500
C132 C133 1.3900
C132 H132 0.9500
C133 H133 0.9500
C134 H13A 0.9800
C134 H13B 0.9800
C134 H13C 0.9800

loop_
_geom_torsion_atom_site_label_1
_geom_torsion_atom_site_label_2
_geom_torsion_atom_site_label_3
_geom_torsion_atom_site_label_4
_geom_torsion
O2 Si1 O1 K1 -120.7(2)
O3 Si1 O1 K1 115.7(2)
O4 Si1 O1 K1 -5.2(2)
O1 Si1 O2 C1 -78.4(5)
O3 Si1 O2 C1 48.5(5)
O4 Si1 O2 C1 166.5(5)
K1 Si1 O2 C1 -144.4(4)
O1 Si1 O3 C4 -37.8(6)
O2 Si1 O3 C4 -166.5(5)
O4 Si1 O3 C4 79.3(5)
K1 Si1 O3 C4 25.5(6)
O1 Si1 O4 C8 -171.8(4)
O2 Si1 O4 C8 -49.0(5)
O3 Si1 O4 C8 66.0(5)
K1 Si1 O4 C8 -177.5(5)
O1 Si1 O4 K1 5.7(2)
O2 Si1 O4 K1 128.50(19)
O3 Si1 O4 K1 -116.47(19)
O22 Si2 O21 K1 -121.1(2)
O24 Si2 O21 K1 115.2(2)
O23 Si2 O21 K1 -6.0(2)
O21 Si2 O22 C21 -80.9(6)
O24 Si2 O22 C21 47.0(6)
O23 Si2 O22 C21 165.5(5)
K1 Si2 O22 C21 -145.1(4)
O21 Si2 O23 C25 -175.1(5)
O22 Si2 O23 C25 -53.7(5)
O24 Si2 O23 C25 61.5(5)
K1 Si2 O23 C25 178.3(6)
O21 Si2 O23 K1 6.6(2)
O22 Si2 O23 K1 128.1(2)
O24 Si2 O23 K1 -116.7(2)
O21 Si2 O24 C29 -32.3(6)
O22 Si2 O24 C29 -160.6(6)
O23 Si2 O24 C29 84.4(6)
K1 Si2 O24 C29 30.7(7)
O43 Si3 O41 K1 -119.5(2)
O44 Si3 O41 K1 116.96(19)
O42 Si3 O41 K1 -4.7(2)
O41 Si3 O42 C41 -168.9(6)
O43 Si3 O42 C41 -46.6(6)
O44 Si3 O42 C41 68.4(6)
K1 Si3 O42 C41 -173.9(7)
O41 Si3 O42 K1 5.1(2)
O43 Si3 O42 K1 127.38(19)
O44 Si3 O42 K1 -117.63(19)
O41 Si3 O43 C45 -81.7(5)
O44 Si3 O43 C45 45.4(5)
O42 Si3 O43 C45 164.1(5)
K1 Si3 O43 C45 -146.0(4)
O41 Si3 O44 C49 -36.7(6)
O43 Si3 O44 C49 -165.4(5)
O42 Si3 O44 C49 80.5(5)
K1 Si3 O44 C49 25.6(6)
O63 Si4 O61 K2 -115.4(2)
O62 Si4 O61 K2 121.5(2)
O64 Si4 O61 K2 -0.8(2)
O61 Si4 O62 C61 -39.5(7)
O63 Si4 O62 C61 -167.6(6)
O64 Si4 O62 C61 78.5(6)
K2 Si4 O62 C61 24.9(7)
O61 Si4 O63 C65B -76.9(11)
O62 Si4 O63 C65B 50.4(11)
O64 Si4 O63 C65B 169.0(11)
K2 Si4 O63 C65B -141.4(10)
O61 Si4 O63 C65A -68.9(9)
O62 Si4 O63 C65A 58.5(9)
O64 Si4 O63 C65A 177.1(8)
K2 Si4 O63 C65A -133.3(8)
O61 Si4 O64 C69 -168.4(5)
O63 Si4 O64 C69 -46.7(6)
O62 Si4 O64 C69 67.9(6)
K2 Si4 O64 C69 -169.3(6)
O61 Si4 O64 K2 0.9(2)
O63 Si4 O64 K2 122.6(2)
O62 Si4 O64 K2 -122.8(2)
O84 Si5 O81 K2 -115.5(2)
O82 Si5 O81 K2 120.91(19)
O83 Si5 O81 K2 -0.5(2)
O81 Si5 O82 C81 -36.6(6)
O84 Si5 O82 C81 -165.3(5)
O83 Si5 O82 C81 80.6(5)
K2 Si5 O82 C81 28.1(6)
O81 Si5 O83 C85 -172.4(5)
O84 Si5 O83 C85 -50.2(5)
O82 Si5 O83 C85 64.3(5)
K2 Si5 O83 C85 -172.9(6)
O81 Si5 O83 K2 0.5(2)
O84 Si5 O83 K2 122.7(2)
O82 Si5 O83 K2 -122.74(18)
O81 Si5 O84 C89 -79.1(5)
O82 Si5 O84 C89 48.7(5)
O83 Si5 O84 C89 166.8(5)
K2 Si5 O84 C89 -144.1(4)
O104 Si6 O101 K2 -117.2(2)
O103 Si6 O101 K2 119.3(2)
O102 Si6 O101 K2 -2.5(2)
O101 Si6 O102 C101 -168.4(5)
O104 Si6 O102 C101 -46.5(6)
O103 Si6 O102 C101 68.7(6)
K2 Si6 O102 C101 -171.1(6)
O101 Si6 O102 K2 2.8(2)
O104 Si6 O102 K2 124.63(19)
O103 Si6 O102 K2 -120.19(19)
O101 Si6 O103 C105 -32.8(6)
O104 Si6 O103 C105 -161.3(5)
O102 Si6 O103 C105 84.2(6)
K2 Si6 O103 C105 31.4(6)
O101 Si6 O104 C109 -84.8(5)
O103 Si6 O104 C109 42.5(6)
O102 Si6 O104 C109 161.4(5)
K2 Si6 O104 C109 -150.0(5)
Si1 O2 C1 C2 31.5(8)
Si1 O2 C1 C3 -90.8(6)
Si1 O2 C1 C02F 151.8(5)
Si1 O3 C4 C5 86.6(6)
Si1 O3 C4 C6 -155.1(5)
Si1 O3 C4 C7 -35.0(8)
Si1 O4 C8 C10 -155.9(4)
K1 O4 C8 C10 27.1(6)
Si1 O4 C8 C9 -35.1(7)
K1 O4 C8 C9 147.8(5)
Si1 O4 C8 C11 84.6(6)
K1 O4 C8 C11 -92.5(5)
Si2 O22 C21 C23 36.0(9)
Si2 O22 C21 C22 -85.8(7)
Si2 O22 C21 C24 154.9(6)
Si2 O23 C25 C28 -58.4(7)
K1 O23 C25 C28 119.5(5)
Si2 O23 C25 C27 -178.1(6)
K1 O23 C25 C27 -0.1(8)
Si2 O23 C25 C26 63.4(8)
K1 O23 C25 C26 -118.7(5)
Si2 O24 C29 C30 83.4(7)
Si2 O24 C29 C32 -38.7(9)
Si2 O24 C29 C31 -157.2(5)
Si3 O42 C41 C42 -162.4(6)
K1 O42 C41 C42 24.9(9)
Si3 O42 C41 C44 -41.9(10)
K1 O42 C41 C44 145.4(6)
Si3 O42 C41 C43 79.1(8)
K1 O42 C41 C43 -93.6(7)
Si3 O43 C45 C47 151.2(5)
Si3 O43 C45 C48 31.4(8)
Si3 O43 C45 C46 -89.8(6)
Si3 O44 C49 C51 -36.7(7)
Si3 O44 C49 C50 85.5(6)
Si3 O44 C49 C52 -156.6(4)
Si4 O62 C61 C64 85.3(8)
Si4 O62 C61 C63 -36.3(9)
Si4 O62 C61 C62 -156.4(6)
Si4 O63 C65A C68A 23.8(16)
Si4 O63 C65A C67A 148.1(9)
Si4 O63 C65A C66A -96.9(11)
Si4 O63 C65B C67B -28.3(18)
Si4 O63 C65B C66B 91.2(13)
Si4 O63 C65B C68B -151.6(10)
Si4 O64 C69 C72 -155.6(5)
K2 O64 C69 C72 37.1(8)
Si4 O64 C69 C71 85.3(8)
K2 O64 C69 C71 -82.0(8)
Si4 O64 C69 C70 -36.5(10)
K2 O64 C69 C70 156.2(6)
Si5 O82 C81 C84 84.3(6)
Si5 O82 C81 C83 -156.5(5)
Si5 O82 C81 C82 -38.2(8)
Si5 O83 C85 C88 87.0(7)
K2 O83 C85 C88 -84.7(6)
Si5 O83 C85 C87 -154.0(4)
K2 O83 C85 C87 34.3(6)
Si5 O83 C85 C86 -35.5(8)
K2 O83 C85 C86 152.9(4)
Si5 O84 C89 C90 157.1(6)
Si5 O84 C89 C92 -84.6(7)
Si5 O84 C89 C91 36.1(8)
Si6 O102 C101 C103 -160.8(7)
K2 O102 C101 C103 29.6(9)
Si6 O102 C101 C104 -32.5(10)
K2 O102 C101 C104 157.9(7)
Si6 O102 C101 C102 85.0(7)
K2 O102 C101 C102 -84.6(7)
Si6 O103 C105 C108 78.4(7)
Si6 O103 C105 C106 -44.1(8)
Si6 O103 C105 C107 -163.4(5)
Si6 O104 C109 C110 -84.3(7)
Si6 O104 C109 C111 37.0(8)
Si6 O104 C109 C112 156.6(5)
C126 C121 C122 C123 0.0
C127 C121 C122 C123 -175.6(11)
C121 C122 C123 C124 0.0
C122 C123 C124 C125 0.0
C123 C124 C125 C126 0.0
C124 C125 C126 C121 0.0
C122 C121 C126 C125 0.0
C127 C121 C126 C125 175.8(11)
C133 C128 C129 C130 0.0
C134 C128 C129 C130 -178(3)
C128 C129 C130 C131 0.0
C129 C130 C131 C132 0.0
C130 C131 C132 C133 0.0
C131 C132 C133 C128 0.0
C129 C128 C133 C132 0.0
C134 C128 C133 C132 178(2)
